data_1559614
loop_
_publ_author_name
'Rotter, Julian M.'
'Guntermann, Roman'
'Auth, Michael'
'M\"ahringer, Andre'
'Sperlich, Andreas'
'Dyakonov, Vladimir'
'Medina, Dana D.'
'Bein, Thomas'

_publ_section_title
;
 Highly conducting Wurster-type twisted covalent organic frameworks
;
_journal_name_full 'Chemical Science'
_journal_paper_doi 10.1039/D0SC03909H
_journal_year 2021
_chemical_formula_moiety 'C66 H44 N6 S4, 1.547(C H2 Cl2)'
_chemical_formula_sum 'C67.55 H47.1 Cl3.09 N6 S4'
_chemical_formula_weight 1180.73
_chemical_name_common WBDT
_space_group_crystal_system triclinic
_space_group_IT_number 2
_space_group_name_Hall '-P 1'
_space_group_name_H-M_alt 'P -1'
_atom_sites_solution_hydrogens geom
_audit_block_code C66H44N6S4_CH2Cl2_xv097_bein
_audit_creation_method 'APEX3 v2017.3-0'
_audit_update_record
;
2020-07-20 deposited with the CCDC.	2020-10-14 downloaded from the CCDC.
;
_cell_angle_alpha 77.1720(10)
_cell_angle_beta 78.2210(10)
_cell_angle_gamma 69.1000(10)
_cell_formula_units_Z 3
_cell_length_a 13.8855(6)
_cell_length_b 17.9904(7)
_cell_length_c 19.1860(7)
_cell_measurement_reflns_used 9951
_cell_measurement_temperature 106.(2)
_cell_measurement_theta_max 25.3027
_cell_measurement_theta_min 2.8500
_cell_volume 4324.4(3)
_computing_cell_refinement 'SAINT V8.38A (Bruker AXS Inc., 2017)'
_computing_data_collection 'APEX3 v2016.5-0, Bruker AXS (2016)'
_computing_data_reduction 'SAINT V8.38A (Bruker AXS Inc., 2017)'
_computing_molecular_graphics 'shelXle (C.B. Huebschle, rev 833)'
_computing_structure_refinement 'SHELXL-2016/6 (Sheldrick, 2016)'
_computing_structure_solution 'SHELXT 2014/5 (Sheldrick, 2014)'
_diffrn_ambient_temperature 106.(2)
_diffrn_detector_area_resol_mean 7.3910
_diffrn_measured_fraction_theta_full 0.998
_diffrn_measured_fraction_theta_max 0.998
_diffrn_measurement_device 'fixed-chi three-circle diffractometer'
_diffrn_measurement_device_type 'Bruker D8 Venture TXS'
_diffrn_measurement_method 'mix of phi and omega scans'
_diffrn_radiation_monochromator 'focusing mirrors'
_diffrn_radiation_type MoK\a
_diffrn_radiation_wavelength 0.71073
_diffrn_reflns_av_R_equivalents 0.0538
_diffrn_reflns_av_unetI/netI 0.0600
_diffrn_reflns_Laue_measured_fraction_full 0.998
_diffrn_reflns_Laue_measured_fraction_max 0.998
_diffrn_reflns_limit_h_max 16
_diffrn_reflns_limit_h_min -16
_diffrn_reflns_limit_k_max 21
_diffrn_reflns_limit_k_min -21
_diffrn_reflns_limit_l_max 23
_diffrn_reflns_limit_l_min -23
_diffrn_reflns_number 58603
_diffrn_reflns_point_group_measured_fraction_full 0.998
_diffrn_reflns_point_group_measured_fraction_max 0.998
_diffrn_reflns_theta_full 25.242
_diffrn_reflns_theta_max 25.350
_diffrn_reflns_theta_min 2.337
_diffrn_source 'rotating anode (TXS)'
_diffrn_source_current 50
_diffrn_source_power 2.5
_diffrn_source_type 'Bruker TXS'
_diffrn_source_voltage 50
_exptl_absorpt_coefficient_mu 0.357
_exptl_absorpt_correction_T_max 0.99
_exptl_absorpt_correction_T_min 0.96
_exptl_absorpt_correction_type multi-scan
_exptl_absorpt_process_details
;
SADABS-2016/2 - Bruker AXS area detector scaling and absorption correction
;
_exptl_crystal_colour orange
_exptl_crystal_density_diffrn 1.360
_exptl_crystal_density_method 'not measured'
_exptl_crystal_description platelet
_exptl_crystal_F_000 1833
_exptl_crystal_size_max 0.090
_exptl_crystal_size_mid 0.070
_exptl_crystal_size_min 0.020
_refine_diff_density_max 1.274
_refine_diff_density_min -1.050
_refine_diff_density_rms 0.081
_refine_ls_extinction_method none
_refine_ls_goodness_of_fit_ref 1.023
_refine_ls_hydrogen_treatment constr
_refine_ls_matrix_type full
_refine_ls_number_parameters 1321
_refine_ls_number_reflns 15789
_refine_ls_number_restraints 406
_refine_ls_restrained_S_all 1.069
_refine_ls_R_factor_all 0.1227
_refine_ls_R_factor_gt 0.0811
_refine_ls_shift/su_max 0.001
_refine_ls_shift/su_mean 0.000
_refine_ls_structure_factor_coef Fsqd
_refine_ls_weighting_details 'w=1/[\s^2^(Fo^2^)+(0.1012P)^2^+10.3561P] where P=(Fo^2^+2Fc^2^)/3'
_refine_ls_weighting_scheme calc
_refine_ls_wR_factor_gt 0.2044
_refine_ls_wR_factor_ref 0.2308
_reflns_Friedel_coverage 0.000
_reflns_number_gt 10556
_reflns_number_total 15789
_reflns_threshold_expression 'I > 2\s(I)'
_cod_data_source_file d0sc03909h2.cif
_cod_data_source_block xv097
_cod_depositor_comments
;
The following automatic conversions were performed:

data item '_exptl_absorpt_correction_type' value 'Multi-Scan' was
changed to 'multi-scan' in accordance with the
/home/data/users/saulius/crontab/automatic-downloads/rss-feeds/RSC/lib/dictionaries/cif_core.dic
dictionary named 'cif_core.dic' version 2.4.2 last updated on
2011-04-26.

Automatic conversion script
Id: cif_fix_values 7556 2019-12-06 15:28:31Z antanas 
;
_cod_original_formula_sum 'C67.55 H47.10 Cl3.09 N6 S4'
_cod_database_code 1559614
_shelx_estimated_absorpt_t_min 0.969
_shelx_estimated_absorpt_t_max 0.993
_shelx_space_group_comment
;
The symmetry employed for this shelxl refinement is uniquely defined
by the following loop, which should always be used as a source of
symmetry information in preference to the above space-group names.
They are only intended as comments.
;

loop_
_space_group_symop_operation_xyz
'x, y, z'
'-x, -y, -z'

loop_
_atom_site_label
_atom_site_type_symbol
_atom_site_fract_x
_atom_site_fract_y
_atom_site_fract_z
_atom_site_U_iso_or_equiv
_atom_site_adp_type
_atom_site_occupancy
_atom_site_site_symmetry_order
_atom_site_calc_flag
_atom_site_refinement_flags_posn
_atom_site_refinement_flags_adp
_atom_site_refinement_flags_occupancy
_atom_site_disorder_assembly
_atom_site_disorder_group
S1 S 0.34947(10) -0.28453(7) 0.42339(6) 0.0368(3) Uani 1 1 d . . . . .
S3 S 0.37936(14) 0.74726(8) 0.72814(7) 0.0581(4) Uani 1 1 d . . . . .
N1 N 0.3103(3) -0.1093(2) 0.41756(19) 0.0302(8) Uani 1 1 d . . . . .
N3 N 0.3718(3) 0.6109(2) 0.67152(19) 0.0330(8) Uani 1 1 d . . . . .
N5 N 0.3297(3) 0.2021(2) 0.39423(19) 0.0354(9) Uani 1 1 d . . . . .
N6 N 0.3678(3) 0.30871(19) 0.63889(18) 0.0305(8) Uani 1 1 d . . . . .
N9 N 0.9620(3) 0.4492(2) 0.38175(19) 0.0340(9) Uani 1 1 d . . . . .
C1 C 0.3364(3) 0.2328(2) 0.4541(2) 0.0301(9) Uani 1 1 d . . . . .
C2 C 0.2866(4) 0.2105(3) 0.5221(2) 0.0325(10) Uani 1 1 d . . . . .
H2 H 0.246364 0.175990 0.527898 0.039 Uiso 1 1 calc R U . . .
C3 C 0.2953(3) 0.2385(2) 0.5813(2) 0.0313(10) Uani 1 1 d . . . . .
H3 H 0.259749 0.223691 0.627182 0.038 Uiso 1 1 calc R U . . .
C4 C 0.3549(3) 0.2877(2) 0.5749(2) 0.0293(9) Uani 1 1 d . . . . .
C5 C 0.4041(3) 0.3110(2) 0.5066(2) 0.0279(9) Uani 1 1 d . . . . .
H5 H 0.443724 0.345905 0.500957 0.033 Uiso 1 1 calc R U . . .
C6 C 0.3951(3) 0.2833(3) 0.4470(2) 0.0308(10) Uani 1 1 d . . . . .
H6 H 0.429428 0.299048 0.400884 0.037 Uiso 1 1 calc R U . . .
C7 C 0.3216(4) 0.1233(3) 0.4045(2) 0.0315(10) Uani 1 1 d . . . . .
C8 C 0.2300(4) 0.1145(3) 0.3966(3) 0.0381(11) Uani 1 1 d . . . . .
H8 H 0.171254 0.161050 0.387448 0.046 Uiso 1 1 calc R U . . .
C9 C 0.2224(4) 0.0389(3) 0.4019(2) 0.0341(10) Uani 1 1 d . . . . .
H9 H 0.158850 0.033540 0.396371 0.041 Uiso 1 1 calc R U . . .
C10 C 0.3080(3) -0.0292(2) 0.4155(2) 0.0282(9) Uani 1 1 d . . . . .
C11 C 0.3982(4) -0.0205(3) 0.4274(2) 0.0339(10) Uani 1 1 d . . . . .
H11 H 0.455500 -0.066893 0.439861 0.041 Uiso 1 1 calc R U . . .
C12 C 0.4050(4) 0.0557(3) 0.4213(2) 0.0361(10) Uani 1 1 d . . . . .
H12 H 0.467436 0.061369 0.428678 0.043 Uiso 1 1 calc R U . . .
C13 C 0.2575(3) -0.1225(3) 0.3771(2) 0.0285(9) Uani 1 1 d . . . . .
H13 H 0.212447 -0.078400 0.349151 0.034 Uiso 1 1 calc R U . . .
C14 C 0.2656(3) -0.2037(2) 0.3736(2) 0.0272(9) Uani 1 1 d . . . . .
C15 C 0.2191(4) -0.2272(3) 0.3306(3) 0.0363(11) Uani 1 1 d . . . . .
H15 H 0.170949 -0.190786 0.299815 0.044 Uiso 1 1 calc R U . . .
C16 C 0.2509(4) -0.3134(3) 0.3368(3) 0.0419(12) Uani 1 1 d . . . . .
C17 C 0.3212(3) -0.3528(3) 0.3870(3) 0.0352(10) Uani 1 1 d . . . . .
C18 C 0.3627(4) -0.4362(3) 0.4009(3) 0.0489(13) Uani 1 1 d . . . . .
H18 H 0.409266 -0.462104 0.435616 0.059 Uiso 1 1 calc R U . . .
C19 C 0.3352(5) -0.4804(3) 0.3637(4) 0.071(2) Uani 1 1 d . . . . .
H19 H 0.362479 -0.537588 0.373019 0.085 Uiso 1 1 calc R U . . .
C20 C 0.2676(5) -0.4427(4) 0.3121(5) 0.089(3) Uani 1 1 d . . . . .
H20 H 0.250833 -0.474591 0.286133 0.107 Uiso 1 1 calc R U . . .
C21 C 0.2248(5) -0.3598(4) 0.2983(4) 0.075(2) Uani 1 1 d . . . . .
H21 H 0.178388 -0.334515 0.263395 0.090 Uiso 1 1 calc R U . . .
S2 S 0.2926(3) 0.48051(15) -0.03749(13) 0.0493(7) Uani 0.723(4) 1 d D U P A 1
N2 N 0.2965(7) 0.3784(5) 0.1138(5) 0.043(3) Uani 0.723(4) 1 d D U P A 1
C22 C 0.3266(12) 0.2486(9) 0.3245(6) 0.028(4) Uani 0.723(4) 1 d D U P A 1
C23 C 0.265(3) 0.3297(9) 0.3147(7) 0.029(3) Uani 0.723(4) 1 d D U P A 1
H23 H 0.229036 0.354785 0.355435 0.035 Uiso 0.723(4) 1 calc R U P A 1
C24 C 0.2567(13) 0.3735(8) 0.2462(6) 0.029(3) Uani 0.723(4) 1 d D U P A 1
H24 H 0.217466 0.429350 0.240296 0.035 Uiso 0.723(4) 1 calc R U P A 1
C25 C 0.3045(7) 0.3374(6) 0.1858(5) 0.033(3) Uani 0.723(4) 1 d D U P A 1
C26 C 0.3682(8) 0.2576(5) 0.1958(5) 0.048(3) Uani 0.723(4) 1 d D U P A 1
H26 H 0.406818 0.233447 0.155038 0.058 Uiso 0.723(4) 1 calc R U P A 1
C27 C 0.3764(7) 0.2129(6) 0.2636(5) 0.040(3) Uani 0.723(4) 1 d D U P A 1
H27 H 0.416413 0.157233 0.269121 0.048 Uiso 0.723(4) 1 calc R U P A 1
C28 C 0.2052(8) 0.4242(5) 0.0999(4) 0.049(2) Uani 0.723(4) 1 d D U P A 1
H28 H 0.147336 0.425008 0.136400 0.059 Uiso 0.723(4) 1 calc R U P A 1
C29 C 0.1877(7) 0.4746(4) 0.0304(3) 0.050(2) Uani 0.723(4) 1 d D . P A 1
C30 C 0.0954(7) 0.5257(4) 0.0125(3) 0.062(2) Uani 0.723(4) 1 d D . P A 1
H30 H 0.031267 0.530169 0.043192 0.074 Uiso 0.723(4) 1 calc R U P A 1
C31 C 0.1039(7) 0.5725(4) -0.0576(3) 0.057(2) Uani 0.723(4) 1 d D . P A 1
C32 C 0.2121(7) 0.5568(5) -0.0912(4) 0.035(2) Uani 0.723(4) 1 d D U P A 1
C33 C 0.2350(8) 0.5982(5) -0.1595(4) 0.046(3) Uani 0.723(4) 1 d D U P A 1
H33 H 0.304735 0.587208 -0.182680 0.055 Uiso 0.723(4) 1 calc R U P A 1
C34 C 0.1538(13) 0.6560(7) -0.1929(6) 0.069(6) Uani 0.723(4) 1 d D U P A 1
H34 H 0.168656 0.684386 -0.239555 0.083 Uiso 0.723(4) 1 calc R U P A 1
C35 C 0.0513(8) 0.6733(5) -0.1597(4) 0.079(3) Uani 0.723(4) 1 d D . P A 1
H35 H -0.001922 0.714476 -0.183627 0.094 Uiso 0.723(4) 1 calc R U P A 1
C36 C 0.0252(7) 0.6327(5) -0.0940(4) 0.072(3) Uani 0.723(4) 1 d D . P A 1
H36 H -0.045587 0.644858 -0.072683 0.086 Uiso 0.723(4) 1 calc R U P A 1
S2B S 0.2452(5) 0.4740(4) -0.0334(3) 0.0320(13) Uani 0.277(4) 1 d D U P A 2
N2B N 0.2542(16) 0.3880(12) 0.1205(12) 0.029(4) Uani 0.277(4) 1 d D U P A 2
C22B C 0.300(4) 0.253(2) 0.3278(14) 0.020(6) Uani 0.277(4) 1 d D U P A 2
C23B C 0.256(8) 0.337(3) 0.3192(18) 0.030(5) Uani 0.277(4) 1 d D U P A 2
H23B H 0.243684 0.364465 0.358912 0.036 Uiso 0.277(4) 1 calc R U P A 2
C24B C 0.232(4) 0.380(2) 0.2525(16) 0.026(6) Uani 0.277(4) 1 d D U P A 2
H24B H 0.189970 0.435392 0.248546 0.031 Uiso 0.277(4) 1 calc R U P A 2
C25B C 0.267(2) 0.3442(13) 0.1914(12) 0.026(5) Uani 0.277(4) 1 d D U P A 2
C26B C 0.322(2) 0.2618(13) 0.1986(13) 0.044(6) Uani 0.277(4) 1 d D U P A 2
H26B H 0.349783 0.236608 0.156957 0.053 Uiso 0.277(4) 1 calc R U P A 2
C27B C 0.335(2) 0.2171(16) 0.2661(14) 0.044(6) Uani 0.277(4) 1 d D U P A 2
H27B H 0.369083 0.160461 0.270809 0.053 Uiso 0.277(4) 1 calc R U P A 2
C28B C 0.2037(18) 0.4639(11) 0.1130(8) 0.054(4) Uani 0.277(4) 1 d D U P A 2
H28B H 0.172330 0.487336 0.155268 0.065 Uiso 0.277(4) 1 calc R U P A 2
C29B C 0.1919(16) 0.5155(9) 0.0440(6) 0.047(5) Uani 0.277(4) 1 d D . P A 2
C30B C 0.1477(16) 0.5961(9) 0.0292(8) 0.062(6) Uani 0.277(4) 1 d D . P A 2
H30B H 0.118010 0.629232 0.065537 0.074 Uiso 0.277(4) 1 calc R U P A 2
C31B C 0.1496(16) 0.6274(9) -0.0468(8) 0.061(6) Uani 0.277(4) 1 d D . P A 2
C32B C 0.180(3) 0.5615(11) -0.0874(9) 0.047(6) Uani 0.277(4) 1 d D U P A 2
C33B C 0.209(2) 0.5827(12) -0.1619(10) 0.039(5) Uani 0.277(4) 1 d D U P A 2
H33B H 0.252273 0.542363 -0.189746 0.047 Uiso 0.277(4) 1 calc R U P A 2
C34B C 0.174(4) 0.6623(15) -0.1942(12) 0.048(5) Uani 0.277(4) 1 d D U P A 2
H34B H 0.185517 0.674929 -0.245315 0.057 Uiso 0.277(4) 1 calc R U P A 2
C35B C 0.1237(19) 0.7246(12) -0.1545(9) 0.073(7) Uani 0.277(4) 1 d D . P A 2
H35B H 0.099386 0.778629 -0.178567 0.088 Uiso 0.277(4) 1 calc R U P A 2
C36B C 0.109(2) 0.7080(10) -0.0806(9) 0.078(8) Uani 0.277(4) 1 d D . P A 2
H36B H 0.071506 0.749678 -0.052839 0.093 Uiso 0.277(4) 1 calc R U P A 2
C37 C 0.3693(3) 0.3848(2) 0.6437(2) 0.0291(9) Uani 1 1 d . . . . .
C38 C 0.4098(4) 0.3945(3) 0.7005(2) 0.0328(10) Uani 1 1 d . . . . .
H38 H 0.438556 0.348733 0.734753 0.039 Uiso 1 1 calc R U . . .
C39 C 0.4090(4) 0.4686(3) 0.7078(2) 0.0327(10) Uani 1 1 d . . . . .
H39 H 0.435813 0.473479 0.747778 0.039 Uiso 1 1 calc R U . . .
C40 C 0.3695(3) 0.5374(2) 0.6578(2) 0.0287(9) Uani 1 1 d . . . . .
C41 C 0.3294(3) 0.5280(2) 0.6008(2) 0.0289(9) Uani 1 1 d . . . . .
H41 H 0.302034 0.573713 0.566058 0.035 Uiso 1 1 calc R U . . .
C42 C 0.3284(3) 0.4536(2) 0.5936(2) 0.0271(9) Uani 1 1 d . . . . .
H42 H 0.299893 0.448891 0.554446 0.032 Uiso 1 1 calc R U . . .
C43 C 0.3468(3) 0.6761(3) 0.6270(2) 0.0316(10) Uani 1 1 d . . . . .
H43 H 0.327990 0.676273 0.582113 0.038 Uiso 1 1 calc R U . . .
C44 C 0.3470(3) 0.7506(3) 0.6446(2) 0.0320(10) Uani 1 1 d . . . . .
C45 C 0.3268(3) 0.8240(3) 0.6041(2) 0.0303(9) Uani 1 1 d . . . . .
H45 H 0.309304 0.835537 0.556600 0.036 Uiso 1 1 calc R U . . .
C46 C 0.3345(3) 0.8834(3) 0.6399(2) 0.0319(10) Uani 1 1 d . . . . .
C47 C 0.3618(4) 0.8500(3) 0.7084(3) 0.0456(13) Uani 1 1 d . . . . .
C48 C 0.3719(6) 0.8974(4) 0.7534(3) 0.0691(19) Uani 1 1 d . . . . .
H48 H 0.391674 0.874058 0.799975 0.083 Uiso 1 1 calc R U . . .
C49 C 0.3529(5) 0.9780(3) 0.7289(3) 0.0595(16) Uani 1 1 d . . . . .
H49 H 0.357881 1.011089 0.759386 0.071 Uiso 1 1 calc R U . . .
C50 C 0.3269(4) 1.0116(3) 0.6616(3) 0.0458(13) Uani 1 1 d . . . . .
H50 H 0.315988 1.067537 0.645352 0.055 Uiso 1 1 calc R U . . .
C51 C 0.3163(4) 0.9660(3) 0.6168(3) 0.0384(11) Uani 1 1 d . . . . .
H51 H 0.296759 0.990483 0.570267 0.046 Uiso 1 1 calc R U . . .
C52 C 0.3875(4) 0.2439(2) 0.6991(2) 0.0296(10) Uani 1 1 d . . . . .
C53 C 0.4699(3) 0.1747(2) 0.6900(2) 0.0287(9) Uani 1 1 d . . . . .
H53 H 0.515553 0.171950 0.645685 0.034 Uiso 1 1 calc R U . . .
C54 C 0.4867(3) 0.1092(2) 0.7448(2) 0.0311(10) Uani 1 1 d . . . . .
H54 H 0.543447 0.061446 0.737893 0.037 Uiso 1 1 calc R U . . .
C55 C 0.4208(4) 0.1126(2) 0.8104(2) 0.0315(10) Uani 1 1 d . . . . .
C56 C 0.3379(4) 0.1828(3) 0.8186(3) 0.0506(14) Uani 1 1 d . . . . .
H56 H 0.291819 0.186099 0.862747 0.061 Uiso 1 1 calc R U . . .
C57 C 0.3215(4) 0.2480(3) 0.7633(3) 0.0488(14) Uani 1 1 d . . . . .
H57 H 0.264494 0.295769 0.769595 0.059 Uiso 1 1 calc R U . . .
S4 S 0.49812(12) -0.12383(7) 0.94531(6) 0.0461(3) Uani 1 1 d D . . . .
N4 N 0.4409(3) 0.0403(2) 0.86142(19) 0.0344(9) Uani 1 1 d D . . . .
C58 C 0.3984(4) 0.0390(3) 0.9265(2) 0.0322(10) Uani 1 1 d D . . . .
H58 H 0.354917 0.087839 0.942976 0.039 Uiso 1 1 calc R U . . .
C59 C 0.4160(3) -0.0366(2) 0.9756(2) 0.0317(10) Uani 1 1 d D . . . .
C60 C 0.3742(4) -0.0491(3) 1.0455(2) 0.0418(12) Uani 1 1 d D . . . .
H60 H 0.328094 -0.007164 1.070607 0.050 Uiso 1 1 calc R U . . .
C61 C 0.4069(4) -0.1327(3) 1.0779(2) 0.0384(11) Uani 1 1 d D . . . .
C62 C 0.4759(4) -0.1807(3) 1.0295(2) 0.0402(12) Uani 1 1 d D . . . .
C63 C 0.5178(5) -0.2645(3) 1.0491(3) 0.0567(15) Uani 1 1 d D . . . .
H63 H 0.565234 -0.296826 1.015722 0.068 Uiso 1 1 calc R U . . .
C64 C 0.4886(5) -0.2983(3) 1.1174(3) 0.0593(16) Uani 1 1 d D . . . .
H64 H 0.516037 -0.355045 1.131516 0.071 Uiso 1 1 calc R U . . .
C65 C 0.4199(4) -0.2518(3) 1.1665(3) 0.0619(17) Uani 1 1 d D . . . .
H65 H 0.400456 -0.277006 1.213652 0.074 Uiso 1 1 calc R U . . .
C66 C 0.3796(4) -0.1698(3) 1.1478(3) 0.0567(15) Uani 1 1 d D . . . .
H66 H 0.333273 -0.138227 1.182126 0.068 Uiso 1 1 calc R U . . .
C67 C 0.9809(3) 0.4742(3) 0.4419(2) 0.0330(10) Uani 1 1 d . . . . .
C68 C 1.0548(3) 0.4226(3) 0.4852(2) 0.0319(10) Uani 1 1 d . . . . .
H68 H 1.092639 0.369628 0.475321 0.038 Uiso 1 1 calc R U . . .
C69 C 1.0736(3) 0.4478(3) 0.5427(2) 0.0332(10) Uani 1 1 d . . . . .
H69 H 1.123997 0.411780 0.572044 0.040 Uiso 1 1 calc R U . . .
S5 S 0.96025(10) -0.04139(7) 0.41303(7) 0.0398(3) Uani 1 1 d D . . . .
N7 N 0.9472(3) 0.1360(2) 0.4009(2) 0.0344(9) Uani 1 1 d D . . . .
C70 C 0.9588(3) 0.3701(2) 0.3877(2) 0.0308(10) Uani 1 1 d D . . . .
C71 C 0.9108(3) 0.3326(3) 0.4498(2) 0.0328(10) Uani 1 1 d D . . . .
H71 H 0.879451 0.360311 0.489704 0.039 Uiso 1 1 calc R U . . .
C72 C 0.9087(3) 0.2563(3) 0.4535(2) 0.0335(10) Uani 1 1 d D . . . .
H72 H 0.877803 0.231056 0.496633 0.040 Uiso 1 1 calc R U . . .
C73 C 0.9509(3) 0.2153(2) 0.3955(2) 0.0311(10) Uani 1 1 d D . . . .
C74 C 1.0006(3) 0.2518(2) 0.3340(2) 0.0319(10) Uani 1 1 d D . . . .
H74 H 1.031738 0.223836 0.294204 0.038 Uiso 1 1 calc R U . . .
C75 C 1.0052(3) 0.3276(2) 0.3303(2) 0.0299(9) Uani 1 1 d D . . . .
H75 H 1.040135 0.351343 0.288298 0.036 Uiso 1 1 calc R U . . .
C76 C 0.9322(3) 0.1173(3) 0.3443(2) 0.0345(10) Uani 1 1 d D . . . .
H76 H 0.918055 0.157972 0.303067 0.041 Uiso 1 1 calc R U . . .
C77 C 0.9358(3) 0.0374(3) 0.3404(2) 0.0345(10) Uani 1 1 d D . . . .
C78 C 0.9222(4) 0.0147(3) 0.2819(2) 0.0376(11) Uani 1 1 d D . . . .
H78 H 0.908264 0.050522 0.237842 0.045 Uiso 1 1 calc R U . . .
C79 C 0.9307(4) -0.0689(3) 0.2924(3) 0.0387(11) Uani 1 1 d D . . . .
C80 C 0.9508(3) -0.1068(3) 0.3634(3) 0.0387(11) Uani 1 1 d D . . . .
C81 C 0.9600(4) -0.1888(3) 0.3853(3) 0.0489(13) Uani 1 1 d D . . . .
H81 H 0.973460 -0.215160 0.432724 0.059 Uiso 1 1 calc R U . . .
C82 C 0.9492(4) -0.2303(3) 0.3363(3) 0.0529(14) Uani 1 1 d D . . . .
H82 H 0.955396 -0.285656 0.350570 0.063 Uiso 1 1 calc R U . . .
C83 C 0.9294(4) -0.1930(3) 0.2666(3) 0.0561(15) Uani 1 1 d D . . . .
H83 H 0.922089 -0.222989 0.234142 0.067 Uiso 1 1 calc R U . . .
C84 C 0.9203(4) -0.1135(3) 0.2447(3) 0.0526(14) Uani 1 1 d D . . . .
H84 H 0.906979 -0.088339 0.196941 0.063 Uiso 1 1 calc R U . . .
C85 C 0.9524(3) 0.5020(2) 0.3148(2) 0.0311(10) Uani 1 1 d . . . . .
C86 C 0.8848(3) 0.5027(3) 0.2697(2) 0.0327(10) Uani 1 1 d . . . . .
H86 H 0.845720 0.466591 0.283568 0.039 Uiso 1 1 calc R U . . .
C87 C 0.8741(4) 0.5552(3) 0.2053(2) 0.0354(10) Uani 1 1 d . . . . .
H87 H 0.828769 0.554260 0.174773 0.042 Uiso 1 1 calc R U . . .
C88 C 0.9296(4) 0.6099(3) 0.1844(3) 0.0406(12) Uani 1 1 d . . . . .
C89 C 0.9991(4) 0.6069(3) 0.2287(3) 0.0388(11) Uani 1 1 d . . . . .
H89 H 1.039211 0.642167 0.214376 0.047 Uiso 1 1 calc R U . . .
C90 C 1.0112(4) 0.5541(3) 0.2927(3) 0.0372(11) Uani 1 1 d . . . . .
H90 H 1.059522 0.553101 0.321861 0.045 Uiso 1 1 calc R U . . .
S6 S 0.91389(19) 0.81589(15) 0.01324(14) 0.0785(9) Uani 0.822(6) 1 d D U P B 1
N8 N 0.9214(4) 0.6712(3) 0.1241(3) 0.0397(13) Uani 0.822(6) 1 d D U P B 1
C91 C 0.8585(5) 0.6838(3) 0.0797(3) 0.0399(15) Uani 0.822(6) 1 d D U P B 1
H91 H 0.817731 0.649520 0.085908 0.048 Uiso 0.822(6) 1 calc R U P B 1
C92 C 0.8486(5) 0.7497(3) 0.0201(3) 0.0401(15) Uani 0.822(6) 1 d D U P B 1
C93 C 0.7935(12) 0.7662(8) -0.0353(5) 0.067(3) Uani 0.822(6) 1 d D U P B 1
H93 H 0.752415 0.735236 -0.039152 0.080 Uiso 0.822(6) 1 calc R U P B 1
C94 C 0.8030(6) 0.8355(4) -0.0882(3) 0.0493(18) Uani 0.822(6) 1 d D U P B 1
C95 C 0.8727(5) 0.8657(4) -0.0718(4) 0.0507(19) Uani 0.822(6) 1 d D U P B 1
C96 C 0.8976(6) 0.9308(5) -0.1170(4) 0.073(2) Uani 0.822(6) 1 d D U P B 1
H96 H 0.944461 0.952041 -0.104836 0.088 Uiso 0.822(6) 1 calc R U P B 1
C97 C 0.8529(7) 0.9635(6) -0.1794(4) 0.068(3) Uani 0.822(6) 1 d D U P B 1
H97 H 0.870020 1.007200 -0.210816 0.082 Uiso 0.822(6) 1 calc R U P B 1
C98 C 0.7839(7) 0.9338(5) -0.1970(4) 0.066(2) Uani 0.822(6) 1 d D U P B 1
H98 H 0.754511 0.956700 -0.240616 0.079 Uiso 0.822(6) 1 calc R U P B 1
C99 C 0.7573(7) 0.8716(5) -0.1519(3) 0.061(2) Uani 0.822(6) 1 d D U P B 1
H99 H 0.707826 0.852571 -0.163520 0.074 Uiso 0.822(6) 1 calc R U P B 1
S6B S 0.7911(15) 0.7715(12) -0.0206(9) 0.064(3) Uiso 0.178(6) 1 d D U P B 2
N8B N 0.883(2) 0.6612(16) 0.1164(16) 0.042(4) Uiso 0.178(6) 1 d D U P B 2
C91B C 0.920(2) 0.7159(16) 0.0876(13) 0.060(9) Uiso 0.178(6) 1 d D . P B 2
H91B H 0.969826 0.723237 0.110043 0.072 Uiso 0.178(6) 1 calc R U P B 2
C92B C 0.8896(18) 0.7688(14) 0.0222(11) 0.031(4) Uiso 0.178(6) 1 d D U P B 2
C93B C 0.935(3) 0.827(2) -0.0075(19) 0.068(6) Uiso 0.178(6) 1 d D U P B 2
H93B H 0.998285 0.828448 0.002040 0.082 Uiso 0.178(6) 1 calc R U P B 2
C95B C 0.867(2) 0.8859(13) -0.0565(13) 0.039(5) Uiso 0.178(6) 1 d D U P B 2
C94B C 0.833(3) 0.8403(16) -0.0906(11) 0.046(5) Uiso 0.178(6) 1 d D U P B 2
C99B C 0.815(2) 0.8624(15) -0.1619(11) 0.047(5) Uiso 0.178(6) 1 d D U P B 2
H99B H 0.793944 0.830757 -0.185286 0.057 Uiso 0.178(6) 1 calc R U P B 2
C98B C 0.831(3) 0.9337(16) -0.1959(14) 0.052(6) Uiso 0.178(6) 1 d D U P B 2
H98B H 0.824795 0.949625 -0.245860 0.062 Uiso 0.178(6) 1 calc R U P B 2
C97B C 0.855(3) 0.9839(17) -0.1617(15) 0.050(5) Uiso 0.178(6) 1 d D U P B 2
H97B H 0.853482 1.036342 -0.185924 0.060 Uiso 0.178(6) 1 calc R U P B 2
C96B C 0.880(3) 0.9582(14) -0.0931(14) 0.059(6) Uiso 0.178(6) 1 d D U P B 2
H96B H 0.906246 0.988513 -0.071370 0.071 Uiso 0.178(6) 1 calc R U P B 2
C100 C 0.7918(10) 0.1198(5) 0.0470(8) 0.102(5) Uani 0.598(5) 1 d D . P C 1
H10A H 0.718203 0.121807 0.057365 0.122 Uiso 0.598(5) 1 calc R U P C 1
H10B H 0.803356 0.148104 -0.002882 0.122 Uiso 0.598(5) 1 calc R U P C 1
Cl1 Cl 0.8138(3) 0.1709(2) 0.10666(17) 0.0873(12) Uani 0.598(5) 1 d D . P C 1
Cl2 Cl 0.8704(3) 0.0207(3) 0.0521(2) 0.1121(16) Uani 0.598(5) 1 d D . P C 1
Cl1B Cl 0.5864(8) 0.3821(6) 0.0299(6) 0.169(5) Uiso 0.376(7) 1 d D . P D 2
Cl2B Cl 0.4676(16) 0.4952(10) 0.1321(10) 0.245(7) Uiso 0.376(7) 1 d D U P D 2
C103 C 0.543(2) 0.3952(11) 0.1205(8) 0.123(9) Uiso 0.376(7) 1 d D . P D 2
H10G H 0.604734 0.378128 0.146105 0.147 Uiso 0.376(7) 1 calc R U P D 2
H10H H 0.501578 0.359346 0.143297 0.147 Uiso 0.376(7) 1 calc R U P D 2
C102 C 0.4961(7) 0.4194(5) 0.0677(4) 0.073(3) Uani 0.624(7) 1 d D . P D 3
H10C H 0.430939 0.413920 0.059583 0.088 Uiso 0.624(7) 1 calc R U P D 3
H10D H 0.520742 0.452960 0.024374 0.088 Uiso 0.624(7) 1 calc R U P D 3
Cl5 Cl 0.5901(3) 0.3245(3) 0.08163(17) 0.1115(18) Uani 0.624(7) 1 d D . P D 3
Cl6 Cl 0.4722(4) 0.4664(3) 0.1446(2) 0.0975(14) Uani 0.624(7) 1 d D U P D 3
C101 C 0.1705(8) 0.6920(4) 0.0693(6) 0.103(4) Uani 0.723(4) 1 d D U P A 4
H10E H 0.104989 0.680486 0.072742 0.123 Uiso 0.723(4) 1 calc R U P A 4
H10F H 0.196741 0.703238 0.017400 0.123 Uiso 0.723(4) 1 calc R U P A 4
Cl3 Cl 0.1403(2) 0.7833(3) 0.10788(19) 0.1260(14) Uani 0.723(4) 1 d D . P A 4
Cl4 Cl 0.2604(3) 0.6062(2) 0.1082(2) 0.1298(15) Uani 0.723(4) 1 d D . P A 4

loop_
_atom_site_aniso_label
_atom_site_aniso_U_11
_atom_site_aniso_U_22
_atom_site_aniso_U_33
_atom_site_aniso_U_23
_atom_site_aniso_U_13
_atom_site_aniso_U_12
S1 0.0424(7) 0.0328(6) 0.0309(6) -0.0007(5) -0.0101(5) -0.0069(5)
S3 0.1086(13) 0.0423(7) 0.0406(7) 0.0082(6) -0.0352(8) -0.0404(8)
N1 0.032(2) 0.0283(18) 0.0298(19) -0.0035(15) -0.0056(16) -0.0098(16)
N3 0.040(2) 0.0279(19) 0.034(2) -0.0029(16) -0.0080(17) -0.0134(17)
N5 0.054(3) 0.033(2) 0.0247(18) -0.0017(15) -0.0094(17) -0.0201(18)
N6 0.046(2) 0.0197(17) 0.0239(18) 0.0022(14) -0.0065(16) -0.0104(16)
N9 0.043(2) 0.0293(19) 0.033(2) -0.0036(16) -0.0129(17) -0.0130(17)
C1 0.035(2) 0.026(2) 0.027(2) -0.0007(17) -0.0073(19) -0.0090(19)
C2 0.038(3) 0.029(2) 0.033(2) -0.0022(18) -0.005(2) -0.016(2)
C3 0.037(3) 0.025(2) 0.027(2) -0.0018(18) -0.0004(19) -0.0076(19)
C4 0.035(2) 0.024(2) 0.025(2) -0.0007(17) -0.0062(19) -0.0062(18)
C5 0.029(2) 0.025(2) 0.028(2) -0.0008(17) -0.0046(18) -0.0092(18)
C6 0.032(2) 0.033(2) 0.025(2) -0.0012(18) -0.0044(18) -0.0099(19)
C7 0.041(3) 0.028(2) 0.025(2) -0.0045(18) -0.0053(19) -0.011(2)
C8 0.034(3) 0.031(2) 0.049(3) -0.004(2) -0.016(2) -0.006(2)
C9 0.032(2) 0.031(2) 0.041(3) -0.009(2) -0.010(2) -0.0077(19)
C10 0.030(2) 0.029(2) 0.026(2) -0.0044(17) -0.0055(18) -0.0078(18)
C11 0.032(2) 0.031(2) 0.039(3) -0.0100(19) -0.012(2) -0.0047(19)
C12 0.033(3) 0.040(3) 0.039(3) -0.012(2) -0.007(2) -0.011(2)
C13 0.029(2) 0.033(2) 0.022(2) -0.0002(17) -0.0018(18) -0.0113(19)
C14 0.029(2) 0.026(2) 0.025(2) 0.0018(17) -0.0024(18) -0.0101(18)
C15 0.036(3) 0.032(2) 0.044(3) -0.002(2) -0.014(2) -0.013(2)
C16 0.029(3) 0.035(2) 0.069(3) -0.012(2) -0.009(2) -0.015(2)
C17 0.031(2) 0.028(2) 0.045(3) -0.003(2) 0.006(2) -0.0153(19)
C18 0.042(3) 0.031(2) 0.062(3) 0.004(2) 0.004(3) -0.012(2)
C19 0.052(4) 0.031(3) 0.131(6) -0.008(3) -0.011(4) -0.018(3)
C20 0.062(4) 0.045(3) 0.183(8) -0.043(4) -0.036(5) -0.020(3)
C21 0.060(4) 0.048(3) 0.137(6) -0.032(4) -0.043(4) -0.016(3)
S2 0.072(2) 0.0394(11) 0.0335(11) 0.0010(8) -0.0101(13) -0.0168(13)
N2 0.064(7) 0.037(3) 0.029(3) -0.002(3) -0.003(5) -0.022(4)
C22 0.026(9) 0.030(4) 0.027(3) -0.002(3) -0.001(4) -0.013(4)
C23 0.033(8) 0.031(4) 0.029(4) -0.009(3) -0.003(4) -0.014(5)
C24 0.025(9) 0.027(4) 0.036(4) -0.001(3) -0.007(4) -0.009(4)
C25 0.048(8) 0.033(4) 0.025(3) -0.004(3) -0.004(4) -0.022(4)
C26 0.078(9) 0.040(4) 0.028(3) -0.012(3) 0.007(5) -0.025(5)
C27 0.055(8) 0.025(3) 0.037(4) -0.012(3) 0.002(5) -0.010(4)
C28 0.094(6) 0.033(5) 0.028(4) -0.010(3) -0.010(4) -0.028(5)
C29 0.092(7) 0.035(4) 0.024(4) -0.011(3) -0.009(4) -0.015(4)
C30 0.095(7) 0.055(5) 0.026(4) -0.017(3) -0.009(4) -0.006(5)
C31 0.096(7) 0.041(4) 0.022(3) -0.013(3) -0.011(4) 0.001(4)
C32 0.037(6) 0.037(3) 0.025(3) -0.011(3) -0.005(3) -0.003(3)
C33 0.076(7) 0.039(5) 0.028(3) -0.006(3) -0.015(4) -0.021(4)
C34 0.102(11) 0.054(5) 0.030(4) -0.003(4) -0.015(5) 0.001(6)
C35 0.111(8) 0.057(5) 0.032(4) -0.006(4) -0.023(5) 0.022(5)
C36 0.080(6) 0.073(6) 0.026(4) -0.014(4) -0.004(4) 0.021(5)
S2B 0.034(3) 0.040(3) 0.025(2) -0.0005(18) -0.004(2) -0.018(2)
N2B 0.027(11) 0.039(8) 0.029(7) -0.002(6) -0.001(8) -0.023(8)
C22B 0.020(15) 0.029(7) 0.022(7) -0.010(6) -0.003(7) -0.016(8)
C23B 0.032(10) 0.030(8) 0.027(8) -0.009(7) -0.001(8) -0.007(8)
C24B 0.023(16) 0.026(7) 0.026(7) -0.009(6) 0.004(8) -0.007(7)
C25B 0.029(13) 0.031(7) 0.025(7) -0.002(6) -0.007(8) -0.018(7)
C26B 0.071(14) 0.040(7) 0.025(7) -0.011(6) 0.005(9) -0.023(9)
C27B 0.056(14) 0.019(7) 0.042(8) -0.002(6) 0.003(10) -0.001(9)
C28B 0.084(9) 0.046(9) 0.030(7) -0.006(7) -0.012(7) -0.017(9)
C29B 0.047(12) 0.056(13) 0.019(9) -0.003(9) 0.003(8) 0.000(11)
C30B 0.049(12) 0.055(13) 0.050(12) 0.005(10) 0.012(10) 0.002(10)
C31B 0.046(12) 0.053(12) 0.056(13) 0.004(10) -0.006(10) 0.008(10)
C32B 0.052(12) 0.046(8) 0.020(7) -0.006(7) -0.009(8) 0.015(8)
C33B 0.072(10) 0.036(8) 0.029(7) -0.009(6) -0.021(7) -0.033(7)
C34B 0.070(11) 0.052(8) 0.028(7) -0.003(7) -0.021(7) -0.022(7)
C35B 0.073(16) 0.064(14) 0.056(14) 0.014(12) -0.005(12) -0.008(13)
C36B 0.087(18) 0.059(14) 0.053(13) 0.014(11) -0.007(12) 0.001(13)
C37 0.030(2) 0.025(2) 0.028(2) -0.0036(17) 0.0012(18) -0.0072(18)
C38 0.046(3) 0.026(2) 0.021(2) 0.0004(17) -0.0093(19) -0.006(2)
C39 0.042(3) 0.033(2) 0.023(2) -0.0028(18) -0.0117(19) -0.009(2)
C40 0.033(2) 0.026(2) 0.027(2) -0.0018(17) -0.0010(18) -0.0119(18)
C41 0.032(2) 0.028(2) 0.026(2) 0.0022(17) -0.0060(18) -0.0114(18)
C42 0.032(2) 0.026(2) 0.024(2) -0.0001(17) -0.0064(18) -0.0100(18)
C43 0.034(2) 0.033(2) 0.031(2) -0.0039(19) -0.0061(19) -0.014(2)
C44 0.032(2) 0.036(2) 0.031(2) -0.0061(19) -0.0047(19) -0.015(2)
C45 0.025(2) 0.034(2) 0.033(2) -0.0069(19) -0.0029(19) -0.0112(19)
C46 0.030(2) 0.030(2) 0.039(2) -0.0045(19) -0.001(2) -0.0160(19)
C47 0.068(4) 0.041(3) 0.039(3) -0.001(2) -0.015(3) -0.030(3)
C48 0.122(6) 0.060(4) 0.050(3) -0.002(3) -0.032(4) -0.053(4)
C49 0.087(5) 0.049(3) 0.062(4) -0.019(3) -0.010(3) -0.039(3)
C50 0.047(3) 0.034(3) 0.063(3) -0.010(2) 0.006(3) -0.025(2)
C51 0.034(3) 0.031(2) 0.046(3) -0.005(2) 0.003(2) -0.011(2)
C52 0.043(3) 0.020(2) 0.023(2) 0.0001(17) -0.0055(19) -0.0088(19)
C53 0.032(2) 0.030(2) 0.025(2) -0.0024(18) -0.0012(18) -0.0137(19)
C54 0.034(2) 0.024(2) 0.031(2) -0.0011(18) -0.0063(19) -0.0054(18)
C55 0.044(3) 0.026(2) 0.025(2) -0.0006(17) -0.007(2) -0.012(2)
C56 0.068(4) 0.032(3) 0.026(2) 0.001(2) 0.013(2) 0.000(2)
C57 0.065(4) 0.027(2) 0.032(3) -0.002(2) 0.008(2) 0.003(2)
S4 0.0731(9) 0.0270(6) 0.0310(6) -0.0012(5) -0.0054(6) -0.0108(6)
N4 0.047(2) 0.0248(18) 0.0267(19) 0.0026(15) -0.0061(17) -0.0098(17)
C58 0.039(3) 0.028(2) 0.029(2) -0.0006(18) -0.007(2) -0.013(2)
C59 0.034(2) 0.032(2) 0.030(2) 0.0029(18) -0.0095(19) -0.0134(19)
C60 0.042(3) 0.042(3) 0.032(2) 0.002(2) -0.002(2) -0.008(2)
C61 0.038(3) 0.043(3) 0.031(2) 0.011(2) -0.009(2) -0.017(2)
C62 0.059(3) 0.033(2) 0.036(3) 0.009(2) -0.022(2) -0.023(2)
C63 0.089(4) 0.032(3) 0.050(3) 0.003(2) -0.021(3) -0.021(3)
C64 0.080(4) 0.039(3) 0.063(4) 0.020(3) -0.032(3) -0.028(3)
C65 0.052(4) 0.063(4) 0.056(4) 0.035(3) -0.011(3) -0.027(3)
C66 0.046(3) 0.060(3) 0.043(3) 0.021(3) -0.003(2) -0.010(3)
C67 0.034(3) 0.034(2) 0.033(2) -0.0078(19) -0.006(2) -0.011(2)
C68 0.031(2) 0.029(2) 0.035(2) -0.0079(19) -0.0064(19) -0.0069(19)
C69 0.031(2) 0.032(2) 0.037(2) -0.0020(19) -0.012(2) -0.0078(19)
S5 0.0382(7) 0.0348(6) 0.0467(7) 0.0071(5) -0.0130(6) -0.0164(5)
N7 0.028(2) 0.0325(19) 0.043(2) 0.0026(17) -0.0094(17) -0.0122(16)
C70 0.032(2) 0.031(2) 0.033(2) -0.0036(19) -0.0137(19) -0.0105(19)
C71 0.028(2) 0.038(2) 0.031(2) -0.0034(19) -0.0060(19) -0.009(2)
C72 0.031(2) 0.040(3) 0.028(2) 0.0032(19) -0.0083(19) -0.013(2)
C73 0.026(2) 0.031(2) 0.035(2) 0.0029(19) -0.0114(19) -0.0076(18)
C74 0.031(2) 0.031(2) 0.034(2) -0.0034(19) -0.0083(19) -0.0094(19)
C75 0.029(2) 0.036(2) 0.027(2) -0.0023(18) -0.0067(18) -0.0146(19)
C76 0.029(2) 0.030(2) 0.039(3) 0.004(2) -0.006(2) -0.0085(19)
C77 0.028(2) 0.031(2) 0.041(3) 0.003(2) -0.002(2) -0.0125(19)
C78 0.041(3) 0.029(2) 0.037(3) 0.003(2) 0.002(2) -0.013(2)
C79 0.037(3) 0.030(2) 0.047(3) -0.005(2) 0.000(2) -0.012(2)
C80 0.027(2) 0.031(2) 0.053(3) 0.003(2) -0.004(2) -0.0098(19)
C81 0.039(3) 0.035(3) 0.067(4) 0.013(3) -0.016(3) -0.013(2)
C82 0.042(3) 0.032(3) 0.084(4) -0.007(3) -0.006(3) -0.014(2)
C83 0.056(4) 0.042(3) 0.073(4) -0.019(3) -0.001(3) -0.018(3)
C84 0.056(3) 0.042(3) 0.059(3) -0.014(3) 0.002(3) -0.016(3)
C85 0.035(2) 0.029(2) 0.030(2) -0.0073(18) -0.0021(19) -0.0106(19)
C86 0.036(3) 0.031(2) 0.032(2) -0.0049(19) -0.004(2) -0.012(2)
C87 0.036(3) 0.034(2) 0.032(2) -0.0065(19) -0.005(2) -0.006(2)
C88 0.044(3) 0.029(2) 0.036(3) -0.005(2) 0.006(2) -0.003(2)
C89 0.041(3) 0.032(2) 0.045(3) -0.006(2) 0.001(2) -0.016(2)
C90 0.039(3) 0.031(2) 0.042(3) -0.007(2) -0.005(2) -0.010(2)
S6 0.0715(15) 0.0779(15) 0.0888(18) 0.0467(13) -0.0494(14) -0.0429(12)
N8 0.041(3) 0.029(2) 0.040(3) 0.006(2) -0.003(2) -0.010(2)
C91 0.058(4) 0.035(3) 0.028(3) -0.007(3) -0.006(3) -0.015(3)
C92 0.045(4) 0.044(3) 0.028(3) -0.006(2) -0.008(3) -0.008(3)
C93 0.104(6) 0.053(4) 0.044(5) -0.006(4) -0.019(5) -0.022(4)
C94 0.059(5) 0.055(4) 0.028(3) -0.002(3) -0.002(3) -0.017(3)
C95 0.042(4) 0.052(4) 0.042(4) 0.007(3) -0.008(3) -0.005(3)
C96 0.049(4) 0.078(5) 0.080(5) 0.015(4) -0.014(4) -0.020(4)
C97 0.048(4) 0.072(5) 0.053(4) 0.027(4) 0.001(4) -0.010(4)
C98 0.060(5) 0.084(5) 0.031(3) 0.009(3) -0.006(3) -0.007(4)
C99 0.066(5) 0.075(5) 0.033(3) 0.000(3) -0.012(3) -0.014(4)
C100 0.110(10) 0.085(9) 0.143(12) -0.065(9) -0.063(9) -0.017(8)
Cl1 0.089(2) 0.105(3) 0.079(2) -0.0083(17) -0.0111(17) -0.049(2)
Cl2 0.110(3) 0.126(3) 0.102(3) -0.030(2) -0.042(2) -0.018(2)
C102 0.062(7) 0.124(10) 0.035(5) 0.011(6) -0.005(5) -0.047(7)
Cl5 0.123(3) 0.176(4) 0.054(2) -0.012(2) -0.0168(18) -0.072(3)
Cl6 0.117(3) 0.115(3) 0.089(2) -0.024(2) -0.011(2) -0.069(3)
C101 0.103(5) 0.119(6) 0.103(5) -0.012(4) -0.027(4) -0.054(4)
Cl3 0.076(2) 0.184(4) 0.112(3) 0.001(2) -0.0357(18) -0.038(2)
Cl4 0.122(3) 0.143(3) 0.151(3) -0.074(3) 0.014(2) -0.062(2)

loop_
_atom_type_symbol
_atom_type_description
_atom_type_scat_dispersion_real
_atom_type_scat_dispersion_imag
_atom_type_scat_source
C C 0.0033 0.0016 'International Tables Vol C Tables 4.2.6.8 and 6.1.1.4'
H H 0.0000 0.0000 'International Tables Vol C Tables 4.2.6.8 and 6.1.1.4'
Cl Cl 0.1484 0.1585 'International Tables Vol C Tables 4.2.6.8 and 6.1.1.4'
N N 0.0061 0.0033 'International Tables Vol C Tables 4.2.6.8 and 6.1.1.4'
S S 0.1246 0.1234 'International Tables Vol C Tables 4.2.6.8 and 6.1.1.4'

loop_
_geom_angle_atom_site_label_1
_geom_angle_atom_site_label_2
_geom_angle_atom_site_label_3
_geom_angle
_geom_angle_site_symmetry_1
_geom_angle_site_symmetry_3
_geom_angle_publ_flag
C17 S1 C14 91.5(2) . . ?
C44 S3 C47 90.5(2) . . ?
C13 N1 C10 119.6(4) . . ?
C43 N3 C40 122.2(4) . . ?
C1 N5 C22 121.7(8) . . ?
C1 N5 C7 119.6(3) . . ?
C22 N5 C7 118.7(8) . . ?
C1 N5 C22B 122.5(16) . . ?
C7 N5 C22B 115.5(18) . . ?
C37 N6 C4 124.0(3) . . ?
C37 N6 C52 120.5(3) . . ?
C4 N6 C52 115.4(3) . . ?
C85 N9 C70 119.8(3) . . ?
C85 N9 C67 120.0(3) . . ?
C70 N9 C67 120.1(3) . . ?
C6 C1 C2 118.8(4) . . ?
C6 C1 N5 121.1(4) . . ?
C2 C1 N5 120.1(4) . . ?
C3 C2 C1 120.3(4) . . ?
C3 C2 H2 119.8 . . ?
C1 C2 H2 119.8 . . ?
C2 C3 C4 121.2(4) . . ?
C2 C3 H3 119.4 . . ?
C4 C3 H3 119.4 . . ?
C3 C4 C5 118.7(4) . . ?
C3 C4 N6 118.3(4) . . ?
C5 C4 N6 122.9(4) . . ?
C6 C5 C4 120.3(4) . . ?
C6 C5 H5 119.9 . . ?
C4 C5 H5 119.9 . . ?
C5 C6 C1 120.7(4) . . ?
C5 C6 H6 119.7 . . ?
C1 C6 H6 119.7 . . ?
C12 C7 C8 119.4(4) . . ?
C12 C7 N5 120.7(4) . . ?
C8 C7 N5 119.9(4) . . ?
C7 C8 C9 120.9(4) . . ?
C7 C8 H8 119.6 . . ?
C9 C8 H8 119.6 . . ?
C8 C9 C10 119.7(4) . . ?
C8 C9 H9 120.2 . . ?
C10 C9 H9 120.2 . . ?
C11 C10 C9 119.4(4) . . ?
C11 C10 N1 116.5(4) . . ?
C9 C10 N1 124.1(4) . . ?
C10 C11 C12 120.2(4) . . ?
C10 C11 H11 119.9 . . ?
C12 C11 H11 119.9 . . ?
C7 C12 C11 120.3(4) . . ?
C7 C12 H12 119.8 . . ?
C11 C12 H12 119.8 . . ?
N1 C13 C14 120.6(4) . . ?
N1 C13 H13 119.7 . . ?
C14 C13 H13 119.7 . . ?
C15 C14 C13 127.2(4) . . ?
C15 C14 S1 112.8(3) . . ?
C13 C14 S1 119.9(3) . . ?
C14 C15 C16 112.4(4) . . ?
C14 C15 H15 123.8 . . ?
C16 C15 H15 123.8 . . ?
C17 C16 C21 118.9(5) . . ?
C17 C16 C15 112.0(4) . . ?
C21 C16 C15 129.0(5) . . ?
C18 C17 C16 121.6(5) . . ?
C18 C17 S1 127.0(4) . . ?
C16 C17 S1 111.3(3) . . ?
C19 C18 C17 118.7(5) . . ?
C19 C18 H18 120.7 . . ?
C17 C18 H18 120.7 . . ?
C18 C19 C20 120.9(5) . . ?
C18 C19 H19 119.5 . . ?
C20 C19 H19 119.5 . . ?
C21 C20 C19 121.0(6) . . ?
C21 C20 H20 119.5 . . ?
C19 C20 H20 119.5 . . ?
C20 C21 C16 118.8(6) . . ?
C20 C21 H21 120.6 . . ?
C16 C21 H21 120.6 . . ?
C32 S2 C29 91.9(4) . . ?
C28 N2 C25 116.7(8) . . ?
C27 C22 C23 118.5(8) . . ?
C27 C22 N5 120.8(10) . . ?
C23 C22 N5 120.5(10) . . ?
C24 C23 C22 120.4(11) . . ?
C24 C23 H23 119.8 . . ?
C22 C23 H23 119.8 . . ?
C23 C24 C25 120.9(9) . . ?
C23 C24 H24 119.5 . . ?
C25 C24 H24 119.5 . . ?
C24 C25 C26 118.4(7) . . ?
C24 C25 N2 123.8(8) . . ?
C26 C25 N2 117.7(7) . . ?
C27 C26 C25 121.2(8) . . ?
C27 C26 H26 119.4 . . ?
C25 C26 H26 119.4 . . ?
C26 C27 C22 120.4(8) . . ?
C26 C27 H27 119.8 . . ?
C22 C27 H27 119.8 . . ?
N2 C28 C29 122.2(8) . . ?
N2 C28 H28 118.9 . . ?
C29 C28 H28 118.9 . . ?
C30 C29 C28 125.7(8) . . ?
C30 C29 S2 113.0(5) . . ?
C28 C29 S2 121.0(7) . . ?
C29 C30 C31 112.9(7) . . ?
C29 C30 H30 123.6 . . ?
C31 C30 H30 123.6 . . ?
C36 C31 C30 129.1(8) . . ?
C36 C31 C32 118.7(6) . . ?
C30 C31 C32 112.0(7) . . ?
C33 C32 C31 119.8(7) . . ?
C33 C32 S2 130.1(7) . . ?
C31 C32 S2 110.0(5) . . ?
C34 C33 C32 118.6(9) . . ?
C34 C33 H33 120.7 . . ?
C32 C33 H33 120.7 . . ?
C33 C34 C35 121.6(9) . . ?
C33 C34 H34 119.2 . . ?
C35 C34 H34 119.2 . . ?
C36 C35 C34 121.7(8) . . ?
C36 C35 H35 119.2 . . ?
C34 C35 H35 119.2 . . ?
C35 C36 C31 119.5(8) . . ?
C35 C36 H36 120.3 . . ?
C31 C36 H36 120.3 . . ?
C29B S2B C32B 92.3(8) . . ?
C28B N2B C25B 118.7(18) . . ?
C27B C22B C23B 118.2(18) . . ?
C27B C22B N5 116(2) . . ?
C23B C22B N5 125(2) . . ?
C24B C23B C22B 119(2) . . ?
C24B C23B H23B 120.3 . . ?
C22B C23B H23B 120.3 . . ?
C23B C24B C25B 121.0(19) . . ?
C23B C24B H24B 119.5 . . ?
C25B C24B H24B 119.5 . . ?
C24B C25B C26B 118.9(15) . . ?
C24B C25B N2B 123.0(18) . . ?
C26B C25B N2B 118.0(17) . . ?
C27B C26B C25B 119.8(16) . . ?
C27B C26B H26B 120.1 . . ?
C25B C26B H26B 120.1 . . ?
C26B C27B C22B 121.3(18) . . ?
C26B C27B H27B 119.4 . . ?
C22B C27B H27B 119.4 . . ?
N2B C28B C29B 123.7(17) . . ?
N2B C28B H28B 118.2 . . ?
C29B C28B H28B 118.2 . . ?
C30B C29B C28B 129.1(14) . . ?
C30B C29B S2B 111.7(10) . . ?
C28B C29B S2B 119.0(12) . . ?
C29B C30B C31B 113.7(12) . . ?
C29B C30B H30B 123.1 . . ?
C31B C30B H30B 123.1 . . ?
C36B C31B C30B 128.4(14) . . ?
C36B C31B C32B 120.5(13) . . ?
C30B C31B C32B 109.8(12) . . ?
C33B C32B C31B 114.4(16) . . ?
C33B C32B S2B 125.4(17) . . ?
C31B C32B S2B 107.8(11) . . ?
C34B C33B C32B 119.6(17) . . ?
C34B C33B H33B 120.2 . . ?
C32B C33B H33B 120.2 . . ?
C33B C34B C35B 122.3(18) . . ?
C33B C34B H34B 118.9 . . ?
C35B C34B H34B 118.9 . . ?
C36B C35B C34B 119.9(16) . . ?
C36B C35B H35B 120.1 . . ?
C34B C35B H35B 120.1 . . ?
C35B C36B C31B 118.4(15) . . ?
C35B C36B H36B 120.8 . . ?
C31B C36B H36B 120.8 . . ?
C38 C37 N6 120.1(4) . . ?
C38 C37 C42 117.8(4) . . ?
N6 C37 C42 122.1(4) . . ?
C39 C38 C37 121.3(4) . . ?
C39 C38 H38 119.3 . . ?
C37 C38 H38 119.3 . . ?
C38 C39 C40 121.3(4) . . ?
C38 C39 H39 119.3 . . ?
C40 C39 H39 119.3 . . ?
C41 C40 C39 117.5(4) . . ?
C41 C40 N3 126.2(4) . . ?
C39 C40 N3 116.2(4) . . ?
C42 C41 C40 121.4(4) . . ?
C42 C41 H41 119.3 . . ?
C40 C41 H41 119.3 . . ?
C41 C42 C37 120.5(4) . . ?
C41 C42 H42 119.7 . . ?
C37 C42 H42 119.7 . . ?
N3 C43 C44 120.2(4) . . ?
N3 C43 H43 119.9 . . ?
C44 C43 H43 119.9 . . ?
C45 C44 C43 128.8(4) . . ?
C45 C44 S3 113.2(3) . . ?
C43 C44 S3 117.9(3) . . ?
C44 C45 C46 112.9(4) . . ?
C44 C45 H45 123.5 . . ?
C46 C45 H45 123.5 . . ?
C47 C46 C51 118.5(4) . . ?
C47 C46 C45 111.4(4) . . ?
C51 C46 C45 130.1(4) . . ?
C46 C47 C48 121.0(5) . . ?
C46 C47 S3 111.9(3) . . ?
C48 C47 S3 127.0(4) . . ?
C49 C48 C47 118.6(5) . . ?
C49 C48 H48 120.7 . . ?
C47 C48 H48 120.7 . . ?
C50 C49 C48 121.1(5) . . ?
C50 C49 H49 119.4 . . ?
C48 C49 H49 119.4 . . ?
C49 C50 C51 121.0(5) . . ?
C49 C50 H50 119.5 . . ?
C51 C50 H50 119.5 . . ?
C50 C51 C46 119.7(5) . . ?
C50 C51 H51 120.2 . . ?
C46 C51 H51 120.2 . . ?
C53 C52 C57 119.8(4) . . ?
C53 C52 N6 118.7(4) . . ?
C57 C52 N6 121.3(4) . . ?
C52 C53 C54 120.3(4) . . ?
C52 C53 H53 119.8 . . ?
C54 C53 H53 119.8 . . ?
C53 C54 C55 120.5(4) . . ?
C53 C54 H54 119.8 . . ?
C55 C54 H54 119.8 . . ?
C56 C55 C54 118.5(4) . . ?
C56 C55 N4 125.4(4) . . ?
C54 C55 N4 115.9(4) . . ?
C57 C56 C55 120.6(4) . . ?
C57 C56 H56 119.7 . . ?
C55 C56 H56 119.7 . . ?
C52 C57 C56 120.3(4) . . ?
C52 C57 H57 119.9 . . ?
C56 C57 H57 119.9 . . ?
C59 S4 C62 91.0(2) . . ?
C58 N4 C55 121.7(4) . . ?
N4 C58 C59 120.0(4) . . ?
N4 C58 H58 120.0 . . ?
C59 C58 H58 120.0 . . ?
C60 C59 C58 127.7(4) . . ?
C60 C59 S4 113.1(3) . . ?
C58 C59 S4 119.2(3) . . ?
C59 C60 C61 112.9(4) . . ?
C59 C60 H60 123.6 . . ?
C61 C60 H60 123.6 . . ?
C62 C61 C66 118.5(4) . . ?
C62 C61 C60 111.4(4) . . ?
C66 C61 C60 130.0(5) . . ?
C61 C62 C63 121.5(4) . . ?
C61 C62 S4 111.6(3) . . ?
C63 C62 S4 126.9(4) . . ?
C64 C63 C62 118.2(5) . . ?
C64 C63 H63 120.9 . . ?
C62 C63 H63 120.9 . . ?
C63 C64 C65 121.4(5) . . ?
C63 C64 H64 119.3 . . ?
C65 C64 H64 119.3 . . ?
C66 C65 C64 120.7(5) . . ?
C66 C65 H65 119.7 . . ?
C64 C65 H65 119.7 . . ?
C65 C66 C61 119.7(5) . . ?
C65 C66 H66 120.1 . . ?
C61 C66 H66 120.1 . . ?
C68 C67 C69 118.8(4) . 2_766 ?
C68 C67 N9 120.9(4) . . ?
C69 C67 N9 120.3(4) 2_766 . ?
C69 C68 C67 120.5(4) . . ?
C69 C68 H68 119.8 . . ?
C67 C68 H68 119.8 . . ?
C68 C69 C67 120.8(4) . 2_766 ?
C68 C69 H69 119.6 . . ?
C67 C69 H69 119.6 2_766 . ?
C80 S5 C77 91.0(2) . . ?
C76 N7 C73 117.1(4) . . ?
C75 C70 C71 118.5(4) . . ?
C75 C70 N9 119.5(4) . . ?
C71 C70 N9 122.1(4) . . ?
C72 C71 C70 120.5(4) . . ?
C72 C71 H71 119.7 . . ?
C70 C71 H71 119.7 . . ?
C71 C72 C73 121.1(4) . . ?
C71 C72 H72 119.4 . . ?
C73 C72 H72 119.4 . . ?
C72 C73 C74 118.5(4) . . ?
C72 C73 N7 119.8(4) . . ?
C74 C73 N7 121.6(4) . . ?
C75 C74 C73 120.8(4) . . ?
C75 C74 H74 119.6 . . ?
C73 C74 H74 119.6 . . ?
C74 C75 C70 120.5(4) . . ?
C74 C75 H75 119.7 . . ?
C70 C75 H75 119.7 . . ?
N7 C76 C77 122.8(4) . . ?
N7 C76 H76 118.6 . . ?
C77 C76 H76 118.6 . . ?
C78 C77 C76 124.9(4) . . ?
C78 C77 S5 112.8(3) . . ?
C76 C77 S5 122.3(4) . . ?
C77 C78 C79 113.5(4) . . ?
C77 C78 H78 123.2 . . ?
C79 C78 H78 123.2 . . ?
C84 C79 C80 119.6(4) . . ?
C84 C79 C78 129.9(5) . . ?
C80 C79 C78 110.5(4) . . ?
C81 C80 C79 119.6(5) . . ?
C81 C80 S5 128.3(4) . . ?
C79 C80 S5 112.1(3) . . ?
C82 C81 C80 118.6(5) . . ?
C82 C81 H81 120.7 . . ?
C80 C81 H81 120.7 . . ?
C81 C82 C83 121.7(5) . . ?
C81 C82 H82 119.1 . . ?
C83 C82 H82 119.1 . . ?
C84 C83 C82 120.3(5) . . ?
C84 C83 H83 119.9 . . ?
C82 C83 H83 119.9 . . ?
C83 C84 C79 120.2(5) . . ?
C83 C84 H84 119.9 . . ?
C79 C84 H84 119.9 . . ?
C86 C85 C90 118.9(4) . . ?
C86 C85 N9 120.9(4) . . ?
C90 C85 N9 120.2(4) . . ?
C87 C86 C85 120.7(4) . . ?
C87 C86 H86 119.7 . . ?
C85 C86 H86 119.7 . . ?
C86 C87 C88 120.6(4) . . ?
C86 C87 H87 119.7 . . ?
C88 C87 H87 119.7 . . ?
C89 C88 C87 118.1(4) . . ?
C89 C88 N8 114.2(5) . . ?
C87 C88 N8 127.7(5) . . ?
C89 C88 N8B 140.0(10) . . ?
C87 C88 N8B 101.8(10) . . ?
C90 C89 C88 121.8(4) . . ?
C90 C89 H89 119.1 . . ?
C88 C89 H89 119.1 . . ?
C89 C90 C85 119.8(4) . . ?
C89 C90 H90 120.1 . . ?
C85 C90 H90 120.1 . . ?
C92 S6 C95 91.3(3) . . ?
C91 N8 C88 121.8(6) . . ?
N8 C91 C92 120.3(6) . . ?
N8 C91 H91 119.8 . . ?
C92 C91 H91 119.8 . . ?
C93 C92 C91 127.4(7) . . ?
C93 C92 S6 112.8(6) . . ?
C91 C92 S6 119.7(5) . . ?
C92 C93 C94 113.7(9) . . ?
C92 C93 H93 123.2 . . ?
C94 C93 H93 123.2 . . ?
C95 C94 C99 118.6(6) . . ?
C95 C94 C93 110.9(7) . . ?
C99 C94 C93 130.5(8) . . ?
C94 C95 C96 121.1(6) . . ?
C94 C95 S6 110.9(5) . . ?
C96 C95 S6 127.9(6) . . ?
C97 C96 C95 118.7(8) . . ?
C97 C96 H96 120.6 . . ?
C95 C96 H96 120.6 . . ?
C96 C97 C98 121.1(7) . . ?
C96 C97 H97 119.5 . . ?
C98 C97 H97 119.5 . . ?
C99 C98 C97 120.3(7) . . ?
C99 C98 H98 119.9 . . ?
C97 C98 H98 119.9 . . ?
C98 C99 C94 120.3(7) . . ?
C98 C99 H99 119.9 . . ?
C94 C99 H99 119.9 . . ?
C92B S6B C94B 86.2(10) . . ?
C91B N8B C88 114(2) . . ?
N8B C91B C92B 123(2) . . ?
N8B C91B H91B 118.4 . . ?
C92B C91B H91B 118.4 . . ?
C93B C92B C91B 120.2(17) . . ?
C93B C92B S6B 114.7(13) . . ?
C91B C92B S6B 124.9(15) . . ?
C92B C93B C95B 107.0(17) . . ?
C92B C93B H93B 126.5 . . ?
C95B C93B H93B 126.5 . . ?
C96B C95B C94B 120.4(17) . . ?
C96B C95B C93B 125.0(18) . . ?
C94B C95B C93B 104.7(17) . . ?
C99B C94B C95B 122.8(17) . . ?
C99B C94B S6B 129.5(17) . . ?
C95B C94B S6B 105.8(14) . . ?
C98B C99B C94B 114.5(18) . . ?
C98B C99B H99B 122.8 . . ?
C94B C99B H99B 122.8 . . ?
C99B C98B C97B 124(2) . . ?
C99B C98B H98B 118.0 . . ?
C97B C98B H98B 118.0 . . ?
C96B C97B C98B 120(2) . . ?
C96B C97B H97B 119.9 . . ?
C98B C97B H97B 119.9 . . ?
C97B C96B C95B 117.3(19) . . ?
C97B C96B H96B 121.3 . . ?
C95B C96B H96B 121.3 . . ?
Cl2 C100 Cl1 113.6(5) . . ?
Cl2 C100 H10A 108.9 . . ?
Cl1 C100 H10A 108.9 . . ?
Cl2 C100 H10B 108.9 . . ?
Cl1 C100 H10B 108.9 . . ?
H10A C100 H10B 107.7 . . ?
Cl1B C103 Cl2B 114.2(10) . . ?
Cl1B C103 H10G 108.7 . . ?
Cl2B C103 H10G 108.7 . . ?
Cl1B C103 H10H 108.7 . . ?
Cl2B C103 H10H 108.7 . . ?
H10G C103 H10H 107.6 . . ?
Cl5 C102 Cl6 109.2(5) . . ?
Cl5 C102 H10C 109.8 . . ?
Cl6 C102 H10C 109.8 . . ?
Cl5 C102 H10D 109.8 . . ?
Cl6 C102 H10D 109.8 . . ?
H10C C102 H10D 108.3 . . ?
Cl4 C101 Cl3 116.3(5) . . ?
Cl4 C101 H10E 108.2 . . ?
Cl3 C101 H10E 108.2 . . ?
Cl4 C101 H10F 108.2 . . ?
Cl3 C101 H10F 108.2 . . ?
H10E C101 H10F 107.4 . . ?

loop_
_geom_bond_atom_site_label_1
_geom_bond_atom_site_label_2
_geom_bond_distance
_geom_bond_site_symmetry_2
_geom_bond_publ_flag
S1 C17 1.729(5) . ?
S1 C14 1.735(4) . ?
S3 C44 1.733(4) . ?
S3 C47 1.739(5) . ?
N1 C13 1.279(5) . ?
N1 C10 1.422(5) . ?
N3 C43 1.270(5) . ?
N3 C40 1.416(5) . ?
N5 C1 1.412(5) . ?
N5 C22 1.411(12) . ?
N5 C7 1.429(5) . ?
N5 C22B 1.44(3) . ?
N6 C37 1.400(5) . ?
N6 C4 1.424(5) . ?
N6 C52 1.439(5) . ?
N9 C85 1.416(5) . ?
N9 C70 1.419(5) . ?
N9 C67 1.428(5) . ?
C1 C6 1.392(6) . ?
C1 C2 1.393(6) . ?
C2 C3 1.381(6) . ?
C2 H2 0.9500 . ?
C3 C4 1.384(6) . ?
C3 H3 0.9500 . ?
C4 C5 1.398(6) . ?
C5 C6 1.387(6) . ?
C5 H5 0.9500 . ?
C6 H6 0.9500 . ?
C7 C12 1.378(6) . ?
C7 C8 1.378(6) . ?
C8 C9 1.381(6) . ?
C8 H8 0.9500 . ?
C9 C10 1.388(6) . ?
C9 H9 0.9500 . ?
C10 C11 1.385(6) . ?
C11 C12 1.385(6) . ?
C11 H11 0.9500 . ?
C12 H12 0.9500 . ?
C13 C14 1.440(6) . ?
C13 H13 0.9500 . ?
C14 C15 1.359(6) . ?
C15 C16 1.435(6) . ?
C15 H15 0.9500 . ?
C16 C17 1.402(7) . ?
C16 C21 1.405(7) . ?
C17 C18 1.387(6) . ?
C18 C19 1.367(8) . ?
C18 H18 0.9500 . ?
C19 C20 1.394(10) . ?
C19 H19 0.9500 . ?
C20 C21 1.380(8) . ?
C20 H20 0.9500 . ?
C21 H21 0.9500 . ?
S2 C32 1.716(7) . ?
S2 C29 1.763(8) . ?
N2 C28 1.285(10) . ?
N2 C25 1.420(8) . ?
C22 C27 1.393(9) . ?
C22 C23 1.395(10) . ?
C23 C24 1.379(10) . ?
C23 H23 0.9500 . ?
C24 C25 1.385(9) . ?
C24 H24 0.9500 . ?
C25 C26 1.385(9) . ?
C26 C27 1.372(9) . ?
C26 H26 0.9500 . ?
C27 H27 0.9500 . ?
C28 C29 1.448(9) . ?
C28 H28 0.9500 . ?
C29 C30 1.344(10) . ?
C30 C31 1.427(9) . ?
C30 H30 0.9500 . ?
C31 C36 1.409(9) . ?
C31 C32 1.460(11) . ?
C32 C33 1.392(9) . ?
C33 C34 1.387(13) . ?
C33 H33 0.9500 . ?
C34 C35 1.389(15) . ?
C34 H34 0.9500 . ?
C35 C36 1.360(10) . ?
C35 H35 0.9500 . ?
C36 H36 0.9500 . ?
S2B C29B 1.719(13) . ?
S2B C32B 1.734(14) . ?
N2B C28B 1.283(16) . ?
N2B C25B 1.423(14) . ?
C22B C27B 1.393(15) . ?
C22B C23B 1.398(16) . ?
C23B C24B 1.378(16) . ?
C23B H23B 0.9500 . ?
C24B C25B 1.383(15) . ?
C24B H24B 0.9500 . ?
C25B C26B 1.393(15) . ?
C26B C27B 1.374(15) . ?
C26B H26B 0.9500 . ?
C27B H27B 0.9500 . ?
C28B C29B 1.441(13) . ?
C28B H28B 0.9500 . ?
C29B C30B 1.347(15) . ?
C30B C31B 1.440(14) . ?
C30B H30B 0.9500 . ?
C31B C36B 1.410(14) . ?
C31B C32B 1.451(17) . ?
C32B C33B 1.407(15) . ?
C33B C34B 1.380(16) . ?
C33B H33B 0.9500 . ?
C34B C35B 1.388(18) . ?
C34B H34B 0.9500 . ?
C35B C36B 1.371(15) . ?
C35B H35B 0.9500 . ?
C36B H36B 0.9500 . ?
C37 C38 1.391(6) . ?
C37 C42 1.404(6) . ?
C38 C39 1.368(6) . ?
C38 H38 0.9500 . ?
C39 C40 1.400(6) . ?
C39 H39 0.9500 . ?
C40 C41 1.390(6) . ?
C41 C42 1.381(6) . ?
C41 H41 0.9500 . ?
C42 H42 0.9500 . ?
C43 C44 1.453(6) . ?
C43 H43 0.9500 . ?
C44 C45 1.340(6) . ?
C45 C46 1.436(6) . ?
C45 H45 0.9500 . ?
C46 C47 1.387(6) . ?
C46 C51 1.399(6) . ?
C47 C48 1.396(7) . ?
C48 C49 1.367(8) . ?
C48 H48 0.9500 . ?
C49 C50 1.360(8) . ?
C49 H49 0.9500 . ?
C50 C51 1.373(7) . ?
C50 H50 0.9500 . ?
C51 H51 0.9500 . ?
C52 C53 1.374(6) . ?
C52 C57 1.376(6) . ?
C53 C54 1.380(6) . ?
C53 H53 0.9500 . ?
C54 C55 1.396(6) . ?
C54 H54 0.9500 . ?
C55 C56 1.386(6) . ?
C55 N4 1.420(5) . ?
C56 C57 1.382(6) . ?
C56 H56 0.9500 . ?
C57 H57 0.9500 . ?
S4 C59 1.721(4) . ?
S4 C62 1.743(4) . ?
N4 C58 1.266(5) . ?
C58 C59 1.445(6) . ?
C58 H58 0.9500 . ?
C59 C60 1.351(6) . ?
C60 C61 1.438(6) . ?
C60 H60 0.9500 . ?
C61 C62 1.389(7) . ?
C61 C66 1.402(6) . ?
C62 C63 1.401(6) . ?
C63 C64 1.362(7) . ?
C63 H63 0.9500 . ?
C64 C65 1.383(8) . ?
C64 H64 0.9500 . ?
C65 C66 1.369(7) . ?
C65 H65 0.9500 . ?
C66 H66 0.9500 . ?
C67 C68 1.390(6) . ?
C67 C69 1.402(6) 2_766 ?
C68 C69 1.382(6) . ?
C68 H68 0.9500 . ?
C69 H69 0.9500 . ?
S5 C80 1.723(5) . ?
S5 C77 1.743(4) . ?
N7 C76 1.281(6) . ?
N7 C73 1.427(5) . ?
C70 C75 1.394(6) . ?
C70 C71 1.400(6) . ?
C71 C72 1.369(6) . ?
C71 H71 0.9500 . ?
C72 C73 1.385(6) . ?
C72 H72 0.9500 . ?
C73 C74 1.395(6) . ?
C74 C75 1.374(6) . ?
C74 H74 0.9500 . ?
C75 H75 0.9500 . ?
C76 C77 1.439(6) . ?
C76 H76 0.9500 . ?
C77 C78 1.344(6) . ?
C78 C79 1.437(6) . ?
C78 H78 0.9500 . ?
C79 C84 1.402(7) . ?
C79 C80 1.417(6) . ?
C80 C81 1.407(6) . ?
C81 C82 1.383(7) . ?
C81 H81 0.9500 . ?
C82 C83 1.389(8) . ?
C82 H82 0.9500 . ?
C83 C84 1.366(7) . ?
C83 H83 0.9500 . ?
C84 H84 0.9500 . ?
C85 C86 1.395(6) . ?
C85 C90 1.399(6) . ?
C86 C87 1.377(6) . ?
C86 H86 0.9500 . ?
C87 C88 1.402(7) . ?
C87 H87 0.9500 . ?
C88 C89 1.390(7) . ?
C88 N8 1.402(6) . ?
C88 N8B 1.53(3) . ?
C89 C90 1.374(6) . ?
C89 H89 0.9500 . ?
C90 H90 0.9500 . ?
S6 C92 1.705(6) . ?
S6 C95 1.777(6) . ?
N8 C91 1.270(7) . ?
C91 C92 1.442(8) . ?
C91 H91 0.9500 . ?
C92 C93 1.355(11) . ?
C93 C94 1.451(11) . ?
C93 H93 0.9500 . ?
C94 C95 1.380(9) . ?
C94 C99 1.409(8) . ?
C95 C96 1.400(9) . ?
C96 C97 1.376(10) . ?
C96 H96 0.9500 . ?
C97 C98 1.377(11) . ?
C97 H97 0.9500 . ?
C98 C99 1.369(9) . ?
C98 H98 0.9500 . ?
C99 H99 0.9500 . ?
S6B C92B 1.715(15) . ?
S6B C94B 1.772(15) . ?
N8B C91B 1.238(16) . ?
C91B C92B 1.434(15) . ?
C91B H91B 0.9500 . ?
C92B C93B 1.365(17) . ?
C93B C95B 1.449(17) . ?
C93B H93B 0.9500 . ?
C95B C96B 1.392(16) . ?
C95B C94B 1.395(16) . ?
C94B C99B 1.385(16) . ?
C99B C98B 1.374(17) . ?
C99B H99B 0.9500 . ?
C98B C97B 1.387(17) . ?
C98B H98B 0.9500 . ?
C97B C96B 1.369(17) . ?
C97B H97B 0.9500 . ?
C96B H96B 0.9500 . ?
C100 Cl2 1.719(7) . ?
C100 Cl1 1.748(7) . ?
C100 H10A 0.9900 . ?
C100 H10B 0.9900 . ?
Cl1B C103 1.759(8) . ?
Cl2B C103 1.768(8) . ?
C103 H10G 0.9900 . ?
C103 H10H 0.9900 . ?
C102 Cl5 1.744(7) . ?
C102 Cl6 1.777(7) . ?
C102 H10C 0.9900 . ?
C102 H10D 0.9900 . ?
C101 Cl4 1.730(7) . ?
C101 Cl3 1.828(7) . ?
C101 H10E 0.9900 . ?
C101 H10F 0.9900 . ?

loop_
_geom_torsion_atom_site_label_1
_geom_torsion_atom_site_label_2
_geom_torsion_atom_site_label_3
_geom_torsion_atom_site_label_4
_geom_torsion
_geom_torsion_site_symmetry_1
_geom_torsion_site_symmetry_2
_geom_torsion_site_symmetry_3
_geom_torsion_site_symmetry_4
_geom_torsion_publ_flag
C22 N5 C1 C6 -36.4(9) . . . . ?
C7 N5 C1 C6 146.2(4) . . . . ?
C22B N5 C1 C6 -53(2) . . . . ?
C22 N5 C1 C2 145.6(8) . . . . ?
C7 N5 C1 C2 -31.8(6) . . . . ?
C22B N5 C1 C2 129(2) . . . . ?
C6 C1 C2 C3 0.1(6) . . . . ?
N5 C1 C2 C3 178.2(4) . . . . ?
C1 C2 C3 C4 -1.2(7) . . . . ?
C2 C3 C4 C5 2.0(6) . . . . ?
C2 C3 C4 N6 -174.7(4) . . . . ?
C37 N6 C4 C3 -141.7(4) . . . . ?
C52 N6 C4 C3 42.8(5) . . . . ?
C37 N6 C4 C5 41.7(6) . . . . ?
C52 N6 C4 C5 -133.8(4) . . . . ?
C3 C4 C5 C6 -1.7(6) . . . . ?
N6 C4 C5 C6 174.8(4) . . . . ?
C4 C5 C6 C1 0.7(6) . . . . ?
C2 C1 C6 C5 0.1(6) . . . . ?
N5 C1 C6 C5 -177.9(4) . . . . ?
C1 N5 C7 C12 -70.2(6) . . . . ?
C22 N5 C7 C12 112.3(8) . . . . ?
C22B N5 C7 C12 127.3(19) . . . . ?
C1 N5 C7 C8 110.6(5) . . . . ?
C22 N5 C7 C8 -66.9(9) . . . . ?
C22B N5 C7 C8 -51.8(19) . . . . ?
C12 C7 C8 C9 -3.2(7) . . . . ?
N5 C7 C8 C9 176.0(4) . . . . ?
C7 C8 C9 C10 0.1(7) . . . . ?
C8 C9 C10 C11 3.6(7) . . . . ?
C8 C9 C10 N1 -176.0(4) . . . . ?
C13 N1 C10 C11 -147.5(4) . . . . ?
C13 N1 C10 C9 32.1(6) . . . . ?
C9 C10 C11 C12 -4.2(7) . . . . ?
N1 C10 C11 C12 175.4(4) . . . . ?
C8 C7 C12 C11 2.5(7) . . . . ?
N5 C7 C12 C11 -176.6(4) . . . . ?
C10 C11 C12 C7 1.1(7) . . . . ?
C10 N1 C13 C14 174.6(4) . . . . ?
N1 C13 C14 C15 -176.1(4) . . . . ?
N1 C13 C14 S1 -1.2(6) . . . . ?
C17 S1 C14 C15 -0.7(4) . . . . ?
C17 S1 C14 C13 -176.4(3) . . . . ?
C13 C14 C15 C16 175.2(4) . . . . ?
S1 C14 C15 C16 0.0(5) . . . . ?
C14 C15 C16 C17 1.0(6) . . . . ?
C14 C15 C16 C21 -176.0(6) . . . . ?
C21 C16 C17 C18 -2.0(8) . . . . ?
C15 C16 C17 C18 -179.4(4) . . . . ?
C21 C16 C17 S1 175.8(5) . . . . ?
C15 C16 C17 S1 -1.6(5) . . . . ?
C14 S1 C17 C18 179.0(4) . . . . ?
C14 S1 C17 C16 1.3(4) . . . . ?
C16 C17 C18 C19 1.1(8) . . . . ?
S1 C17 C18 C19 -176.3(4) . . . . ?
C17 C18 C19 C20 0.6(9) . . . . ?
C18 C19 C20 C21 -1.4(11) . . . . ?
C19 C20 C21 C16 0.5(12) . . . . ?
C17 C16 C21 C20 1.2(10) . . . . ?
C15 C16 C21 C20 178.0(6) . . . . ?
C1 N5 C22 C27 143.3(12) . . . . ?
C7 N5 C22 C27 -39.2(17) . . . . ?
C1 N5 C22 C23 -43(3) . . . . ?
C7 N5 C22 C23 135(2) . . . . ?
C27 C22 C23 C24 -2(4) . . . . ?
N5 C22 C23 C24 -176(2) . . . . ?
C22 C23 C24 C25 3(4) . . . . ?
C23 C24 C25 C26 -5(3) . . . . ?
C23 C24 C25 N2 178(2) . . . . ?
C28 N2 C25 C24 -45.0(17) . . . . ?
C28 N2 C25 C26 138.3(11) . . . . ?
C24 C25 C26 C27 6.0(17) . . . . ?
N2 C25 C26 C27 -177.1(10) . . . . ?
C25 C26 C27 C22 -4.7(17) . . . . ?
C23 C22 C27 C26 2(3) . . . . ?
N5 C22 C27 C26 176.3(12) . . . . ?
C25 N2 C28 C29 174.6(8) . . . . ?
N2 C28 C29 C30 -177.9(10) . . . . ?
N2 C28 C29 S2 -4.0(12) . . . . ?
C32 S2 C29 C30 2.2(7) . . . . ?
C32 S2 C29 C28 -172.4(7) . . . . ?
C28 C29 C30 C31 174.7(7) . . . . ?
S2 C29 C30 C31 0.3(9) . . . . ?
C29 C30 C31 C36 -178.7(8) . . . . ?
C29 C30 C31 C32 -3.4(10) . . . . ?
C36 C31 C32 C33 -3.3(13) . . . . ?
C30 C31 C32 C33 -179.1(8) . . . . ?
C36 C31 C32 S2 -179.2(6) . . . . ?
C30 C31 C32 S2 5.0(9) . . . . ?
C29 S2 C32 C33 -179.4(10) . . . . ?
C29 S2 C32 C31 -4.0(7) . . . . ?
C31 C32 C33 C34 2.4(15) . . . . ?
S2 C32 C33 C34 177.4(11) . . . . ?
C32 C33 C34 C35 0(2) . . . . ?
C33 C34 C35 C36 -2(2) . . . . ?
C34 C35 C36 C31 1.1(16) . . . . ?
C30 C31 C36 C35 176.5(8) . . . . ?
C32 C31 C36 C35 1.5(13) . . . . ?
C1 N5 C22B C27B 155(3) . . . . ?
C7 N5 C22B C27B -43(4) . . . . ?
C1 N5 C22B C23B -13(8) . . . . ?
C7 N5 C22B C23B 149(7) . . . . ?
C27B C22B C23B C24B 12(12) . . . . ?
N5 C22B C23B C24B 179(6) . . . . ?
C22B C23B C24B C25B -12(13) . . . . ?
C23B C24B C25B C26B 5(9) . . . . ?
C23B C24B C25B N2B -172(7) . . . . ?
C28B N2B C25B C24B -3(5) . . . . ?
C28B N2B C25B C26B 180(3) . . . . ?
C24B C25B C26B C27B 3(5) . . . . ?
N2B C25B C26B C27B -179(3) . . . . ?
C25B C26B C27B C22B -4(5) . . . . ?
C23B C22B C27B C26B -4(8) . . . . ?
N5 C22B C27B C26B -173(3) . . . . ?
C25B N2B C28B C29B 176(2) . . . . ?
N2B C28B C29B C30B -175(3) . . . . ?
N2B C28B C29B S2B 2(4) . . . . ?
C32B S2B C29B C30B -14(2) . . . . ?
C32B S2B C29B C28B 169(2) . . . . ?
C28B C29B C30B C31B -180(2) . . . . ?
S2B C29B C30B C31B 4(3) . . . . ?
C29B C30B C31B C36B 179(2) . . . . ?
C29B C30B C31B C32B 11(3) . . . . ?
C36B C31B C32B C33B 26(4) . . . . ?
C30B C31B C32B C33B -165(2) . . . . ?
C36B C31B C32B S2B 171(2) . . . . ?
C30B C31B C32B S2B -21(3) . . . . ?
C29B S2B C32B C33B 159(3) . . . . ?
C29B S2B C32B C31B 20(2) . . . . ?
C31B C32B C33B C34B -22(5) . . . . ?
S2B C32B C33B C34B -159(3) . . . . ?
C32B C33B C34B C35B 9(6) . . . . ?
C33B C34B C35B C36B 1(6) . . . . ?
C34B C35B C36B C31B 3(5) . . . . ?
C30B C31B C36B C35B 177(2) . . . . ?
C32B C31B C36B C35B -17(4) . . . . ?
C4 N6 C37 C38 -162.4(4) . . . . ?
C52 N6 C37 C38 12.9(6) . . . . ?
C4 N6 C37 C42 19.2(6) . . . . ?
C52 N6 C37 C42 -165.5(4) . . . . ?
N6 C37 C38 C39 -177.8(4) . . . . ?
C42 C37 C38 C39 0.7(7) . . . . ?
C37 C38 C39 C40 -1.4(7) . . . . ?
C38 C39 C40 C41 1.1(7) . . . . ?
C38 C39 C40 N3 179.3(4) . . . . ?
C43 N3 C40 C41 -8.2(7) . . . . ?
C43 N3 C40 C39 173.7(4) . . . . ?
C39 C40 C41 C42 -0.1(6) . . . . ?
N3 C40 C41 C42 -178.1(4) . . . . ?
C40 C41 C42 C37 -0.7(6) . . . . ?
C38 C37 C42 C41 0.4(6) . . . . ?
N6 C37 C42 C41 178.8(4) . . . . ?
C40 N3 C43 C44 177.9(4) . . . . ?
N3 C43 C44 C45 177.4(5) . . . . ?
N3 C43 C44 S3 -1.3(6) . . . . ?
C47 S3 C44 C45 1.4(4) . . . . ?
C47 S3 C44 C43 -179.6(4) . . . . ?
C43 C44 C45 C46 179.9(4) . . . . ?
S3 C44 C45 C46 -1.3(5) . . . . ?
C44 C45 C46 C47 0.3(6) . . . . ?
C44 C45 C46 C51 -177.8(5) . . . . ?
C51 C46 C47 C48 -0.5(8) . . . . ?
C45 C46 C47 C48 -178.9(5) . . . . ?
C51 C46 C47 S3 179.1(4) . . . . ?
C45 C46 C47 S3 0.7(5) . . . . ?
C44 S3 C47 C46 -1.2(4) . . . . ?
C44 S3 C47 C48 178.4(6) . . . . ?
C46 C47 C48 C49 0.9(10) . . . . ?
S3 C47 C48 C49 -178.7(5) . . . . ?
C47 C48 C49 C50 -1.5(10) . . . . ?
C48 C49 C50 C51 1.7(9) . . . . ?
C49 C50 C51 C46 -1.3(8) . . . . ?
C47 C46 C51 C50 0.7(7) . . . . ?
C45 C46 C51 C50 178.8(5) . . . . ?
C37 N6 C52 C53 -120.4(4) . . . . ?
C4 N6 C52 C53 55.3(5) . . . . ?
C37 N6 C52 C57 64.1(6) . . . . ?
C4 N6 C52 C57 -120.2(5) . . . . ?
C57 C52 C53 C54 0.2(7) . . . . ?
N6 C52 C53 C54 -175.4(4) . . . . ?
C52 C53 C54 C55 -0.6(7) . . . . ?
C53 C54 C55 C56 0.8(7) . . . . ?
C53 C54 C55 N4 176.0(4) . . . . ?
C54 C55 C56 C57 -0.6(8) . . . . ?
N4 C55 C56 C57 -175.3(5) . . . . ?
C53 C52 C57 C56 0.1(8) . . . . ?
N6 C52 C57 C56 175.5(5) . . . . ?
C55 C56 C57 C52 0.1(9) . . . . ?
C56 C55 N4 C58 -16.9(7) . . . . ?
C54 C55 N4 C58 168.3(4) . . . . ?
C55 N4 C58 C59 176.3(4) . . . . ?
N4 C58 C59 C60 -177.4(5) . . . . ?
N4 C58 C59 S4 1.9(6) . . . . ?
C62 S4 C59 C60 0.3(4) . . . . ?
C62 S4 C59 C58 -179.2(4) . . . . ?
C58 C59 C60 C61 178.5(4) . . . . ?
S4 C59 C60 C61 -0.9(6) . . . . ?
C59 C60 C61 C62 1.3(6) . . . . ?
C59 C60 C61 C66 -178.7(5) . . . . ?
C66 C61 C62 C63 0.3(8) . . . . ?
C60 C61 C62 C63 -179.7(5) . . . . ?
C66 C61 C62 S4 178.9(4) . . . . ?
C60 C61 C62 S4 -1.0(5) . . . . ?
C59 S4 C62 C61 0.4(4) . . . . ?
C59 S4 C62 C63 179.0(5) . . . . ?
C61 C62 C63 C64 0.3(8) . . . . ?
S4 C62 C63 C64 -178.1(4) . . . . ?
C62 C63 C64 C65 -0.2(9) . . . . ?
C63 C64 C65 C66 -0.4(9) . . . . ?
C64 C65 C66 C61 1.0(9) . . . . ?
C62 C61 C66 C65 -0.9(8) . . . . ?
C60 C61 C66 C65 179.0(5) . . . . ?
C85 N9 C67 C68 -135.4(4) . . . . ?
C70 N9 C67 C68 41.1(6) . . . . ?
C85 N9 C67 C69 43.2(6) . . . 2_766 ?
C70 N9 C67 C69 -140.4(4) . . . 2_766 ?
C69 C67 C68 C69 0.4(7) 2_766 . . . ?
N9 C67 C68 C69 178.9(4) . . . . ?
C67 C68 C69 C67 -0.4(7) . . . 2_766 ?
C85 N9 C70 C75 37.2(6) . . . . ?
C67 N9 C70 C75 -139.2(4) . . . . ?
C85 N9 C70 C71 -143.1(4) . . . . ?
C67 N9 C70 C71 40.5(6) . . . . ?
C75 C70 C71 C72 -0.7(6) . . . . ?
N9 C70 C71 C72 179.6(4) . . . . ?
C70 C71 C72 C73 -2.0(6) . . . . ?
C71 C72 C73 C74 3.2(6) . . . . ?
C71 C72 C73 N7 -179.8(4) . . . . ?
C76 N7 C73 C72 143.2(4) . . . . ?
C76 N7 C73 C74 -39.9(6) . . . . ?
C72 C73 C74 C75 -1.8(6) . . . . ?
N7 C73 C74 C75 -178.7(4) . . . . ?
C73 C74 C75 C70 -0.9(6) . . . . ?
C71 C70 C75 C74 2.1(6) . . . . ?
N9 C70 C75 C74 -178.2(4) . . . . ?
C73 N7 C76 C77 174.4(4) . . . . ?
N7 C76 C77 C78 -178.9(4) . . . . ?
N7 C76 C77 S5 0.5(6) . . . . ?
C80 S5 C77 C78 -0.5(4) . . . . ?
C80 S5 C77 C76 -179.9(4) . . . . ?
C76 C77 C78 C79 179.5(4) . . . . ?
S5 C77 C78 C79 0.0(5) . . . . ?
C77 C78 C79 C84 179.3(5) . . . . ?
C77 C78 C79 C80 0.5(6) . . . . ?
C84 C79 C80 C81 -0.1(7) . . . . ?
C78 C79 C80 C81 178.9(4) . . . . ?
C84 C79 C80 S5 -179.8(4) . . . . ?
C78 C79 C80 S5 -0.9(5) . . . . ?
C77 S5 C80 C81 -178.9(5) . . . . ?
C77 S5 C80 C79 0.8(4) . . . . ?
C79 C80 C81 C82 0.0(7) . . . . ?
S5 C80 C81 C82 179.7(4) . . . . ?
C80 C81 C82 C83 -0.1(8) . . . . ?
C81 C82 C83 C84 0.2(9) . . . . ?
C82 C83 C84 C79 -0.2(8) . . . . ?
C80 C79 C84 C83 0.1(8) . . . . ?
C78 C79 C84 C83 -178.5(5) . . . . ?
C70 N9 C85 C86 37.6(6) . . . . ?
C67 N9 C85 C86 -145.9(4) . . . . ?
C70 N9 C85 C90 -142.0(4) . . . . ?
C67 N9 C85 C90 34.4(6) . . . . ?
C90 C85 C86 C87 -1.6(7) . . . . ?
N9 C85 C86 C87 178.7(4) . . . . ?
C85 C86 C87 C88 -1.1(7) . . . . ?
C86 C87 C88 C89 3.1(7) . . . . ?
C86 C87 C88 N8 -174.3(5) . . . . ?
C86 C87 C88 N8B -173.0(13) . . . . ?
C87 C88 C89 C90 -2.4(7) . . . . ?
N8 C88 C89 C90 175.4(4) . . . . ?
N8B C88 C89 C90 171.7(19) . . . . ?
C88 C89 C90 C85 -0.3(7) . . . . ?
C86 C85 C90 C89 2.3(7) . . . . ?
N9 C85 C90 C89 -178.0(4) . . . . ?
C89 C88 N8 C91 -177.5(5) . . . . ?
C87 C88 N8 C91 0.0(8) . . . . ?
C88 N8 C91 C92 177.2(5) . . . . ?
N8 C91 C92 C93 172.9(10) . . . . ?
N8 C91 C92 S6 -5.3(8) . . . . ?
C95 S6 C92 C93 -3.7(8) . . . . ?
C95 S6 C92 C91 174.7(5) . . . . ?
C91 C92 C93 C94 -177.7(7) . . . . ?
S6 C92 C93 C94 0.6(14) . . . . ?
C92 C93 C94 C95 4.0(14) . . . . ?
C92 C93 C94 C99 -179.2(9) . . . . ?
C99 C94 C95 C96 0.2(10) . . . . ?
C93 C94 C95 C96 177.4(9) . . . . ?
C99 C94 C95 S6 176.2(6) . . . . ?
C93 C94 C95 S6 -6.6(10) . . . . ?
C92 S6 C95 C94 6.0(5) . . . . ?
C92 S6 C95 C96 -178.4(7) . . . . ?
C94 C95 C96 C97 -1.4(10) . . . . ?
S6 C95 C96 C97 -176.6(7) . . . . ?
C95 C96 C97 C98 0.9(13) . . . . ?
C96 C97 C98 C99 0.9(14) . . . . ?
C97 C98 C99 C94 -2.1(12) . . . . ?
C95 C94 C99 C98 1.6(11) . . . . ?
C93 C94 C99 C98 -175.0(10) . . . . ?
C89 C88 N8B C91B 5(4) . . . . ?
C87 C88 N8B C91B 179(3) . . . . ?
C88 N8B C91B C92B 178(3) . . . . ?
N8B C91B C92B C93B -179(4) . . . . ?
N8B C91B C92B S6B 7(5) . . . . ?
C94B S6B C92B C93B 12(3) . . . . ?
C94B S6B C92B C91B -174(3) . . . . ?
C91B C92B C93B C95B -161(3) . . . . ?
S6B C92B C93B C95B 14(4) . . . . ?
C92B C93B C95B C96B 174(3) . . . . ?
C92B C93B C95B C94B -40(4) . . . . ?
C96B C95B C94B C99B 2(2) . . . . ?
C93B C95B C94B C99B -145(3) . . . . ?
C96B C95B C94B S6B -164(2) . . . . ?
C93B C95B C94B S6B 49(2) . . . . ?
C92B S6B C94B C99B 161(3) . . . . ?
C92B S6B C94B C95B -35.0(19) . . . . ?
C95B C94B C99B C98B -1(4) . . . . ?
S6B C94B C99B C98B 161(3) . . . . ?
C94B C99B C98B C97B -5(5) . . . . ?
C99B C98B C97B C96B 10(6) . . . . ?
C98B C97B C96B C95B -9(5) . . . . ?
C94B C95B C96B C97B 3(2) . . . . ?
C93B C95B C96B C97B 144(4) . . . . ?
